data_4133326
loop_
_publ_author_name
'Chi, Xiaodong'
'Peters, Gretchen M.'
'Brockman, Chandler'
'Lynch, Vincent M.'
'Sessler, Jonathan L.'

_publ_section_title
;
 Controlling Structure Beyond the Initial Coordination Sphere:
 Complexation-Induced Reversed Micelle Formation in
 Calix[4]pyrrole-Containing Diblock Copolymers.
;
_journal_issue 41
_journal_name_full 'Journal of the American Chemical Society'
_journal_page_first 13219
_journal_page_last 13222
_journal_paper_doi 10.1021/jacs.8b09620
_journal_volume 140
_journal_year 2018
_chemical_formula_moiety
;
 2 C51 H54 N4 O6, 2 Cs 1+, F 1-, 0.8 Cl 1-, 2 H2 O, 
 0.2 C2 H3 O2 1-
;
_chemical_formula_sum 'C51 H54 Cl0.5 Cs F0.5 N4 O7'
_chemical_formula_weight 995.11
_space_group_crystal_system monoclinic
_space_group_IT_number 14
_space_group_name_Hall '-P 2ybc'
_space_group_name_H-M_alt 'P 1 21/c 1'
_atom_sites_solution_hydrogens geom
_audit_creation_method SHELXL-2016/6
_cell_angle_alpha 90
_cell_angle_beta 92.2630(10)
_cell_angle_gamma 90
_cell_formula_units_Z 8
_cell_length_a 25.8755(2)
_cell_length_b 23.2023(2)
_cell_length_c 17.02510(10)
_cell_measurement_reflns_used 24186
_cell_measurement_temperature 100(2)
_cell_measurement_theta_max 30.3
_cell_measurement_theta_min 1.66
_cell_volume 10213.41(13)
_computing_cell_refinement 'CrysAlisPro V 1.171.38.46, Agilent Technologies'
_computing_data_collection 'Beamline Operating Software, BOS/B3'
_computing_data_reduction 'CrysAlisPro V 1.171.38.46, Agilent Technologies'
_computing_molecular_graphics 'XP SHELXTL/PC, Siemens Analytical'
_computing_publication_material 'Shelxl-2016/6, Sheldrick, G. M.'
_computing_structure_refinement 'SHELXL-2016/6 (Sheldrick, 2016)'
_computing_structure_solution 'SHELXT 2014/5 (Sheldrick, 2014)'
_diffrn_ambient_temperature 100(2)
_diffrn_measured_fraction_theta_full 0.971
_diffrn_measured_fraction_theta_max 0.971
_diffrn_measurement_device_type 'Beamline 5.0.3 ALS'
_diffrn_measurement_method \p-scans
_diffrn_radiation_type synchrotron
_diffrn_radiation_wavelength 0.800
_diffrn_reflns_av_R_equivalents 0.0273
_diffrn_reflns_av_unetI/netI 0.0261
_diffrn_reflns_Laue_measured_fraction_full 0.971
_diffrn_reflns_Laue_measured_fraction_max 0.971
_diffrn_reflns_limit_h_max 29
_diffrn_reflns_limit_h_min -29
_diffrn_reflns_limit_k_max 26
_diffrn_reflns_limit_k_min -26
_diffrn_reflns_limit_l_max 19
_diffrn_reflns_limit_l_min -17
_diffrn_reflns_number 47203
_diffrn_reflns_point_group_measured_fraction_full 0.971
_diffrn_reflns_point_group_measured_fraction_max 0.971
_diffrn_reflns_theta_full 27.543
_diffrn_reflns_theta_max 27.543
_diffrn_reflns_theta_min 1.671
_diffrn_source synchrotron
_exptl_absorpt_coefficient_mu 1.060
_exptl_absorpt_correction_T_max 1.00
_exptl_absorpt_correction_T_min 0.655
_exptl_absorpt_correction_type multi-scan
_exptl_absorpt_process_details
;
CrysAlisPro 1.171.38.46 (Rigaku Oxford Diffraction, 2015)
Empirical absorption correction using spherical harmonics,
 implemented in SCALE3 ABSPACK scaling algorithm.
;
_exptl_crystal_colour colorless
_exptl_crystal_density_diffrn 1.294
_exptl_crystal_description plate
_exptl_crystal_F_000 4096
_exptl_crystal_size_max 0.2
_exptl_crystal_size_mid 0.2
_exptl_crystal_size_min 0.2
_refine_diff_density_max 1.905
_refine_diff_density_min -2.232
_refine_diff_density_rms 0.119
_refine_ls_extinction_method none
_refine_ls_goodness_of_fit_ref 1.324
_refine_ls_hydrogen_treatment constr
_refine_ls_matrix_type full
_refine_ls_number_parameters 1188
_refine_ls_number_reflns 16038
_refine_ls_number_restraints 781
_refine_ls_restrained_S_all 1.318
_refine_ls_R_factor_all 0.0821
_refine_ls_R_factor_gt 0.0774
_refine_ls_shift/su_max 0.001
_refine_ls_shift/su_mean 0.000
_refine_ls_structure_factor_coef Fsqd
_refine_ls_weighting_details 'w=1/[\s^2^(Fo^2^)+(0.1179P)^2^+17.3983P] where P=(Fo^2^+2Fc^2^)/3'
_refine_ls_weighting_scheme calc
_refine_ls_wR_factor_gt 0.2378
_refine_ls_wR_factor_ref 0.2411
_reflns_Friedel_coverage 0.000
_reflns_number_gt 14539
_reflns_number_total 16038
_reflns_threshold_expression 'I > 2\s(I)'
_cod_data_source_file ja8b09620_si_003.cif
_cod_data_source_block shelx
_cod_original_sg_symbol_H-M 'P 21/c'
_cod_original_formula_sum 'C51 H54 Cl0.50 Cs F0.50 N4 O7'
_cod_database_code 4133326
_shelx_shelxl_version_number 2016/6
_shelx_space_group_comment
;
The symmetry employed for this shelxl refinement is uniquely defined
by the following loop, which should always be used as a source of
symmetry information in preference to the above space-group names.
They are only intended as comments.
;

loop_
_space_group_symop_operation_xyz
'x, y, z'
'-x, y+1/2, -z+1/2'
'-x, -y, -z'
'x, -y-1/2, z-1/2'

loop_
_atom_site_label
_atom_site_type_symbol
_atom_site_fract_x
_atom_site_fract_y
_atom_site_fract_z
_atom_site_U_iso_or_equiv
_atom_site_adp_type
_atom_site_occupancy
_atom_site_site_symmetry_order
_atom_site_calc_flag
_atom_site_refinement_flags_posn
_atom_site_refinement_flags_adp
_atom_site_refinement_flags_occupancy
_atom_site_disorder_assembly
_atom_site_disorder_group
C1 C 0.6093(2) 0.5538(3) 0.9848(3) 0.0443(13) Uani 1 1 d . U . . .
C2 C 0.5730(2) 0.5271(3) 1.0290(3) 0.0493(14) Uani 1 1 d . U . . .
H2 H 0.557046 0.543155 1.073293 0.059 Uiso 1 1 calc R U . . .
C3 C 0.5635(2) 0.4714(3) 0.9974(4) 0.0511(14) Uani 1 1 d . U . . .
H3 H 0.540094 0.443722 1.016585 0.061 Uiso 1 1 calc R U . . .
C4 C 0.5941(2) 0.4645(3) 0.9342(3) 0.0456(13) Uani 1 1 d . U . . .
C5 C 0.5967(2) 0.4183(3) 0.8737(3) 0.0469(13) Uani 1 1 d . U . . .
C6 C 0.6510(2) 0.3929(3) 0.8719(3) 0.0454(13) Uani 1 1 d . U . . .
C7 C 0.6707(2) 0.3415(3) 0.8947(4) 0.0526(15) Uani 1 1 d . U . . .
H7 H 0.652579 0.311850 0.920507 0.063 Uiso 1 1 calc R U . . .
C8 C 0.7228(3) 0.3394(3) 0.8738(4) 0.0563(16) Uani 1 1 d . U . . .
H8 H 0.745928 0.308021 0.882284 0.068 Uiso 1 1 calc R U . . .
C9 C 0.7341(2) 0.3908(2) 0.8390(3) 0.0459(13) Uani 1 1 d . U . . .
C10 C 0.7812(2) 0.4099(2) 0.7953(4) 0.0467(13) Uani 1 1 d . U . . .
C11 C 0.8087(2) 0.4623(2) 0.8326(3) 0.0430(12) Uani 1 1 d . U . . .
C12 C 0.8572(2) 0.4682(3) 0.8632(3) 0.0468(13) Uani 1 1 d . U . . .
H12 H 0.881838 0.438044 0.870375 0.056 Uiso 1 1 calc R U . . .
C13 C 0.8654(2) 0.5275(3) 0.8830(3) 0.0458(13) Uani 1 1 d . U . . .
H13 H 0.896220 0.543891 0.905456 0.055 Uiso 1 1 calc R U . . .
C14 C 0.8198(2) 0.5564(2) 0.8630(3) 0.0396(12) Uani 1 1 d . U . . .
C15 C 0.8057(2) 0.6188(2) 0.8699(3) 0.0394(12) Uani 1 1 d . U . . .
C16 C 0.7655(2) 0.6262(2) 0.9316(3) 0.0376(11) Uani 1 1 d . U . . .
C17 C 0.7693(2) 0.6499(3) 1.0060(3) 0.0498(14) Uani 1 1 d . U . . .
H17 H 0.799538 0.665835 1.031001 0.060 Uiso 1 1 calc R U . . .
C18 C 0.7203(2) 0.6461(3) 1.0379(4) 0.0524(15) Uani 1 1 d . U . . .
H18 H 0.711973 0.658007 1.089285 0.063 Uiso 1 1 calc R U . . .
C19 C 0.6864(2) 0.6223(2) 0.9831(3) 0.0440(13) Uani 1 1 d . U . . .
C20 C 0.6278(2) 0.6158(3) 0.9831(3) 0.0485(13) Uani 1 1 d . U . . .
C21 C 0.5590(2) 0.3695(3) 0.8942(4) 0.0559(15) Uani 1 1 d . U . . .
H21A H 0.566269 0.356797 0.948335 0.084 Uiso 1 1 calc R U . . .
H21B H 0.563311 0.337069 0.858198 0.084 Uiso 1 1 calc R U . . .
H21C H 0.523325 0.383772 0.888918 0.084 Uiso 1 1 calc R U . . .
C22 C 0.8196(3) 0.3597(3) 0.7934(5) 0.0630(17) Uani 1 1 d . U . . .
H22A H 0.832547 0.351111 0.846995 0.095 Uiso 1 1 calc R U . . .
H22B H 0.848577 0.370220 0.760980 0.095 Uiso 1 1 calc R U . . .
H22C H 0.802137 0.325607 0.771042 0.095 Uiso 1 1 calc R U . . .
C23 C 0.7643(3) 0.4260(3) 0.7095(4) 0.0563(15) Uani 1 1 d . U . . .
H23A H 0.752962 0.391177 0.681080 0.084 Uiso 1 1 calc R U . . .
H23B H 0.793482 0.443316 0.683184 0.084 Uiso 1 1 calc R U . . .
H23C H 0.735636 0.453620 0.710065 0.084 Uiso 1 1 calc R U . . .
C24 C 0.8544(2) 0.6534(3) 0.8954(4) 0.0480(13) Uani 1 1 d . U . . .
H24A H 0.868114 0.638974 0.946195 0.072 Uiso 1 1 calc R U . . .
H24B H 0.845454 0.694252 0.900384 0.072 Uiso 1 1 calc R U . . .
H24C H 0.880707 0.649010 0.855941 0.072 Uiso 1 1 calc R U . . .
C25 C 0.6079(3) 0.6469(3) 1.0557(4) 0.0629(17) Uani 1 1 d . U . . .
H25A H 0.620405 0.626875 1.103429 0.094 Uiso 1 1 calc R U . . .
H25B H 0.569951 0.646887 1.053275 0.094 Uiso 1 1 calc R U . . .
H25C H 0.620494 0.686698 1.056650 0.094 Uiso 1 1 calc R U . . .
C26 C 0.6035(3) 0.6445(3) 0.9103(4) 0.0579(16) Uani 1 1 d . U . . .
H26A H 0.614114 0.685021 0.908813 0.087 Uiso 1 1 calc R U . . .
H26B H 0.565732 0.642230 0.911919 0.087 Uiso 1 1 calc R U . . .
H26C H 0.614984 0.624757 0.863163 0.087 Uiso 1 1 calc R U . . .
C27 C 0.5806(2) 0.4423(3) 0.7922(3) 0.0447(13) Uani 1 1 d . U . . .
C28 C 0.5994(2) 0.4178(3) 0.7236(4) 0.0488(14) Uani 1 1 d . U . . .
H28 H 0.619454 0.383533 0.727475 0.059 Uiso 1 1 calc R U . . .
C29 C 0.5892(2) 0.4425(3) 0.6498(4) 0.0480(14) Uani 1 1 d . U . . .
H29 H 0.602378 0.425439 0.603946 0.058 Uiso 1 1 calc R U . . .
C30 C 0.5597(2) 0.4922(3) 0.6442(3) 0.0455(13) Uani 1 1 d . U . . .
C31 C 0.5381(2) 0.5153(3) 0.7109(3) 0.0448(13) Uani 1 1 d . U . . .
H31 H 0.516201 0.548137 0.706774 0.054 Uiso 1 1 calc R U . . .
C32 C 0.5490(2) 0.4898(3) 0.7838(3) 0.0456(13) Uani 1 1 d . U . . .
H32 H 0.534110 0.505735 0.829065 0.055 Uiso 1 1 calc R U . . .
C33 C 0.5718(3) 0.5010(3) 0.5050(4) 0.0525(15) Uani 1 1 d . U . . .
H33A H 0.557234 0.462312 0.493316 0.063 Uiso 1 1 calc R U . . .
H33B H 0.609865 0.497561 0.511219 0.063 Uiso 1 1 calc R U . . .
C34 C 0.5575(2) 0.5419(3) 0.4401(4) 0.0527(15) Uani 1 1 d . U . . .
H34A H 0.560205 0.522565 0.388579 0.063 Uiso 1 1 calc R U . . .
H34B H 0.521406 0.555204 0.444971 0.063 Uiso 1 1 calc R U . . .
C35 C 0.5858(2) 0.6317(3) 0.3880(3) 0.0477(13) Uani 1 1 d . U . . .
C36 C 0.5447(2) 0.6324(3) 0.3315(4) 0.0540(15) Uani 1 1 d . U . . .
H36 H 0.518307 0.604049 0.332786 0.065 Uiso 1 1 calc R U . . .
C37 C 0.5428(2) 0.6746(3) 0.2738(3) 0.0498(14) Uani 1 1 d . U . . .
H37 H 0.515290 0.674863 0.235110 0.060 Uiso 1 1 calc R U . . .
C38 C 0.5806(2) 0.7158(3) 0.2728(3) 0.0475(13) Uani 1 1 d . U . . .
C39 C 0.6220(2) 0.7148(3) 0.3296(3) 0.0460(13) Uani 1 1 d . U . . .
H39 H 0.648239 0.743453 0.328235 0.055 Uiso 1 1 calc R U . . .
C40 C 0.6248(2) 0.6733(3) 0.3862(3) 0.0436(13) Uani 1 1 d . U . . .
C41 C 0.7075(2) 0.7041(3) 0.4370(3) 0.0472(13) Uani 1 1 d . U . . .
H41A H 0.697570 0.744988 0.443589 0.057 Uiso 1 1 calc R U . . .
H41B H 0.722485 0.699543 0.384725 0.057 Uiso 1 1 calc R U . . .
C42 C 0.7462(2) 0.6866(3) 0.5007(3) 0.0451(13) Uani 1 1 d . U . . .
H42A H 0.750384 0.644155 0.501264 0.054 Uiso 1 1 calc R U . . .
H42B H 0.780280 0.704264 0.491489 0.054 Uiso 1 1 calc R U . . .
C43 C 0.7514(2) 0.6857(2) 0.6418(3) 0.0379(11) Uani 1 1 d . U . . .
C44 C 0.7906(2) 0.6448(3) 0.6467(3) 0.0445(13) Uani 1 1 d . U . . .
H44 H 0.805983 0.631341 0.600428 0.053 Uiso 1 1 calc R U . . .
C45 C 0.8071(2) 0.6238(3) 0.7202(3) 0.0446(13) Uani 1 1 d . U . . .
H45 H 0.833748 0.595541 0.723104 0.053 Uiso 1 1 calc R U . . .
C46 C 0.7859(2) 0.6428(2) 0.7892(3) 0.0364(11) Uani 1 1 d . U . . .
C47 C 0.7492(2) 0.6856(2) 0.7827(3) 0.0402(12) Uani 1 1 d . U . . .
H47 H 0.735427 0.700961 0.829237 0.048 Uiso 1 1 calc R U . . .
C48 C 0.7317(2) 0.7071(2) 0.7106(3) 0.0400(12) Uani 1 1 d . U . . .
H48 H 0.706103 0.736452 0.708189 0.048 Uiso 1 1 calc R U . . .
C49 C 0.5810(3) 0.7623(3) 0.2115(4) 0.0540(15) Uani 1 1 d . U . . .
C50 C 0.5463(3) 0.7957(4) 0.0869(5) 0.079(2) Uani 1 1 d . U . . .
H50A H 0.536828 0.834706 0.104780 0.094 Uiso 1 1 calc R U . . .
H50B H 0.581244 0.797263 0.065143 0.094 Uiso 1 1 calc R U . . .
C51 C 0.5078(5) 0.7739(5) 0.0271(6) 0.113(4) Uani 1 1 d . U . . .
H51A H 0.505199 0.800927 -0.017103 0.170 Uiso 1 1 calc R U . . .
H51B H 0.474053 0.770290 0.050707 0.170 Uiso 1 1 calc R U . . .
H51C H 0.518836 0.736099 0.008237 0.170 Uiso 1 1 calc R U . . .
C52 C 0.7334(3) 0.3740(3) 0.1594(4) 0.0611(17) Uani 1 1 d . U . . .
C53 C 0.6923(3) 0.3841(3) 0.1078(5) 0.072(2) Uani 1 1 d . U . . .
H53 H 0.682726 0.361705 0.062756 0.087 Uiso 1 1 calc R U . . .
C54 C 0.6664(3) 0.4346(3) 0.1344(4) 0.0680(19) Uani 1 1 d . U . . .
H54 H 0.636428 0.451809 0.110455 0.082 Uiso 1 1 calc R U . . .
C55 C 0.6927(2) 0.4535(3) 0.2005(4) 0.0525(14) Uani 1 1 d . U . . .
C56 C 0.6799(3) 0.5011(3) 0.2577(4) 0.0566(16) Uani 1 1 d . U . . .
C57 C 0.7146(2) 0.5524(3) 0.2519(3) 0.0507(14) Uani 1 1 d . U . . .
C58 C 0.7039(3) 0.6091(3) 0.2434(4) 0.0614(17) Uani 1 1 d . U . . .
H58 H 0.670280 0.625094 0.235460 0.074 Uiso 1 1 calc R U . . .
C59 C 0.7500(3) 0.6407(3) 0.2482(4) 0.0592(16) Uani 1 1 d . U . . .
H59 H 0.753132 0.681421 0.244129 0.071 Uiso 1 1 calc R U . . .
C60 C 0.7901(3) 0.6023(3) 0.2599(4) 0.0512(14) Uani 1 1 d . U . . .
C61 C 0.8473(3) 0.6116(3) 0.2711(4) 0.0534(15) Uani 1 1 d . U . . .
C62 C 0.8749(2) 0.5835(3) 0.2040(4) 0.0493(14) Uani 1 1 d . U . . .
C63 C 0.8932(2) 0.6052(3) 0.1356(4) 0.0505(14) Uani 1 1 d . U . . .
H63 H 0.890200 0.643974 0.118255 0.061 Uiso 1 1 calc R U . . .
C64 C 0.9173(3) 0.5597(3) 0.0954(4) 0.0539(15) Uani 1 1 d . U . . .
H64 H 0.933279 0.562550 0.046281 0.065 Uiso 1 1 calc R U . . .
C65 C 0.9135(3) 0.5121(3) 0.1389(4) 0.0532(15) Uani 1 1 d . U . . .
C66 C 0.9337(3) 0.4506(3) 0.1275(5) 0.0680(18) Uani 1 1 d . U . . .
C67 C 0.8898(3) 0.4112(3) 0.1003(4) 0.0585(17) Uani 1 1 d . U . . .
C68 C 0.8817(3) 0.3825(3) 0.0308(4) 0.0682(19) Uani 1 1 d . U . . .
H68 H 0.902429 0.384959 -0.013922 0.082 Uiso 1 1 calc R U . . .
C69 C 0.8373(3) 0.3489(3) 0.0374(4) 0.071(2) Uani 1 1 d . U . . .
H69 H 0.821872 0.325094 -0.002518 0.085 Uiso 1 1 calc R U . . .
C70 C 0.8195(3) 0.3565(3) 0.1135(4) 0.0568(16) Uani 1 1 d . U . . .
C71 C 0.7755(3) 0.3295(3) 0.1560(4) 0.0621(17) Uani 1 1 d . U . . .
C72 C 0.7556(4) 0.2759(3) 0.1126(5) 0.081(2) Uani 1 1 d . U . . .
H72A H 0.724954 0.261094 0.138105 0.122 Uiso 1 1 calc R U . . .
H72B H 0.782593 0.246251 0.113919 0.122 Uiso 1 1 calc R U . . .
H72C H 0.746356 0.285796 0.057867 0.122 Uiso 1 1 calc R U . . .
C73 C 0.9739(4) 0.4528(4) 0.0624(7) 0.100(3) Uani 1 1 d . U . . .
H73A H 0.983390 0.413441 0.047778 0.150 Uiso 1 1 calc R U . . .
H73B H 1.004807 0.473424 0.082157 0.150 Uiso 1 1 calc R U . . .
H73C H 0.958954 0.472854 0.016271 0.150 Uiso 1 1 calc R U . . .
C74 C 0.9585(4) 0.4274(4) 0.2045(6) 0.089(3) Uani 1 1 d . U . . .
H74A H 0.933232 0.428759 0.245795 0.133 Uiso 1 1 calc R U . . .
H74B H 0.988533 0.451133 0.219914 0.133 Uiso 1 1 calc R U . . .
H74C H 0.969608 0.387471 0.196814 0.133 Uiso 1 1 calc R U . . .
C75 C 0.8574(3) 0.6771(3) 0.2689(5) 0.0678(19) Uani 1 1 d . U . . .
H75A H 0.845443 0.692524 0.217761 0.102 Uiso 1 1 calc R U . . .
H75B H 0.894537 0.684441 0.276882 0.102 Uiso 1 1 calc R U . . .
H75C H 0.838628 0.695987 0.310659 0.102 Uiso 1 1 calc R U . . .
C76 C 0.6234(3) 0.5207(4) 0.2363(5) 0.073(2) Uani 1 1 d . U . . .
H76A H 0.619364 0.526478 0.179378 0.109 Uiso 1 1 calc R U . . .
H76B H 0.616254 0.556946 0.263389 0.109 Uiso 1 1 calc R U . . .
H76C H 0.599156 0.491035 0.252734 0.109 Uiso 1 1 calc R U . . .
C77 C 0.6822(3) 0.4772(4) 0.3421(4) 0.077(2) Uani 1 1 d . U . . .
H77A H 0.658204 0.444686 0.345632 0.115 Uiso 1 1 calc R U . . .
H77B H 0.672314 0.507545 0.378694 0.115 Uiso 1 1 calc R U . . .
H77C H 0.717412 0.464196 0.355811 0.115 Uiso 1 1 calc R U . . .
C78 C 0.7967(3) 0.3102(3) 0.2379(4) 0.0563(16) Uani 1 1 d . U . . .
C79 C 0.8468(3) 0.2901(3) 0.2449(4) 0.0597(16) Uani 1 1 d . U . . .
H79 H 0.865629 0.285035 0.198592 0.072 Uiso 1 1 calc R U . . .
C80 C 0.8706(3) 0.2771(3) 0.3171(4) 0.0644(17) Uani 1 1 d . U . . .
H80 H 0.905434 0.263988 0.319697 0.077 Uiso 1 1 calc R U . . .
C81 C 0.8447(3) 0.2828(3) 0.3830(4) 0.0611(17) Uani 1 1 d . U . . .
C82 C 0.7926(3) 0.2998(3) 0.3787(5) 0.0674(19) Uani 1 1 d . U . . .
H82 H 0.773586 0.302658 0.425238 0.081 Uiso 1 1 calc R U . . .
C83 C 0.7686(3) 0.3125(3) 0.3051(5) 0.0645(18) Uani 1 1 d . U . . .
H83 H 0.732991 0.322623 0.301577 0.077 Uiso 1 1 calc R U . . .
C84 C 0.9209(3) 0.2612(4) 0.4604(5) 0.080(2) Uani 1 1 d . U . . .
H84A H 0.940408 0.292402 0.435148 0.096 Uiso 1 1 calc R U . . .
H84B H 0.926590 0.224964 0.431271 0.096 Uiso 1 1 calc R U . . .
C85 C 0.9395(4) 0.2544(4) 0.5455(5) 0.083(2) Uani 1 1 d . U . . .
H85A H 0.915619 0.229195 0.573741 0.099 Uiso 1 1 calc R U . . .
H85B H 0.974388 0.236857 0.548412 0.099 Uiso 1 1 calc R U . . .
C86 C 0.9595(3) 0.3134(4) 0.6558(5) 0.0685(19) Uani 1 1 d . U . . .
C87 C 0.9822(3) 0.2684(4) 0.6976(5) 0.075(2) Uani 1 1 d . U . . .
H87 H 0.985214 0.231482 0.674125 0.090 Uiso 1 1 calc R U . . .
C88 C 1.0006(3) 0.2780(4) 0.7749(5) 0.080(2) Uani 1 1 d . U . . .
C89 C 0.9967(3) 0.3286(4) 0.8096(5) 0.072(2) Uani 1 1 d . U . . .
H89 H 1.009650 0.333416 0.862172 0.086 Uiso 1 1 calc R U . . .
C90 C 0.9736(3) 0.3755(4) 0.7694(4) 0.0685(19) Uani 1 1 d . U . . .
H90 H 0.970554 0.411916 0.794351 0.082 Uiso 1 1 calc R U . . .
C91 C 0.9553(3) 0.3674(4) 0.6923(4) 0.0679(19) Uani 1 1 d . U . . .
C92 C 0.9285(3) 0.4662(4) 0.6784(4) 0.074(2) Uani 1 1 d . U . . .
H92A H 0.963169 0.482902 0.690203 0.088 Uiso 1 1 calc R U . . .
H92B H 0.909961 0.464034 0.728034 0.088 Uiso 1 1 calc R U . . .
C93 C 0.8993(3) 0.5037(4) 0.6212(4) 0.070(2) Uani 1 1 d . U . . .
H93A H 0.868376 0.483011 0.599733 0.084 Uiso 1 1 calc R U . . .
H93B H 0.887513 0.538988 0.647952 0.084 Uiso 1 1 calc R U . . .
C94 C 0.9088(2) 0.5441(3) 0.4934(4) 0.0519(14) Uani 1 1 d . U . . .
C95 C 0.8562(2) 0.5552(3) 0.4837(4) 0.0507(14) Uani 1 1 d . U . . .
H95 H 0.834034 0.548288 0.525852 0.061 Uiso 1 1 calc R U . . .
C96 C 0.8358(3) 0.5764(3) 0.4123(4) 0.0526(15) Uani 1 1 d . U . . .
H96 H 0.799615 0.582821 0.405794 0.063 Uiso 1 1 calc R U . . .
C97 C 0.8681(3) 0.5884(3) 0.3498(4) 0.0524(15) Uani 1 1 d . U . . .
C98 C 0.9215(3) 0.5793(3) 0.3638(4) 0.0558(15) Uani 1 1 d . U . . .
H98 H 0.944535 0.588272 0.323407 0.067 Uiso 1 1 calc R U . . .
C99 C 0.9414(3) 0.5578(3) 0.4339(4) 0.0556(15) Uani 1 1 d . U . . .
H99 H 0.977671 0.552435 0.441393 0.067 Uiso 1 1 calc R U . . .
C100 C 1.0271(4) 0.2273(4) 0.8140(6) 0.087(2) Uani 1 1 d . U . . .
C101 C 1.0700(4) 0.1916(5) 0.9301(7) 0.103(3) Uani 1 1 d . U . . .
H10A H 1.044716 0.161179 0.942322 0.124 Uiso 1 1 calc R U . . .
H10B H 1.096536 0.174852 0.896480 0.124 Uiso 1 1 calc R U . . .
C102 C 1.0937(5) 0.2147(5) 1.0012(6) 0.108(3) Uani 1 1 d . U . . .
H10C H 1.121842 0.240762 0.988093 0.161 Uiso 1 1 calc R U . . .
H10D H 1.107487 0.183109 1.033997 0.161 Uiso 1 1 calc R U . . .
H10E H 1.067756 0.235985 1.030088 0.161 Uiso 1 1 calc R U . . .
N1 N 0.62189(17) 0.5152(2) 0.9266(3) 0.0422(10) Uani 1 1 d . U . . .
H1 H 0.644315 0.521800 0.890141 0.051 Uiso 1 1 calc R U . . .
N2 N 0.68985(17) 0.4241(2) 0.8389(3) 0.0427(10) Uani 1 1 d . U . . .
H2A H 0.686967 0.459460 0.820630 0.051 Uiso 1 1 calc R U . . .
N3 N 0.78558(17) 0.51607(18) 0.8327(3) 0.0383(10) Uani 1 1 d . U . . .
H3A H 0.753649 0.523368 0.815931 0.046 Uiso 1 1 calc R U . . .
N4 N 0.71473(17) 0.60998(19) 0.9186(2) 0.0378(10) Uani 1 1 d . U . . .
H4 H 0.702170 0.593959 0.875012 0.045 Uiso 1 1 calc R U . . .
N5 N 0.7339(2) 0.4173(2) 0.2137(3) 0.0538(13) Uani 1 1 d . U . . .
H5 H 0.757457 0.421429 0.251996 0.065 Uiso 1 1 calc R U . . .
N6 N 0.8518(2) 0.3962(2) 0.1483(3) 0.0536(12) Uani 1 1 d . U . . .
H6 H 0.848386 0.410100 0.195908 0.064 Uiso 1 1 calc R U . . .
N7 N 0.8871(2) 0.5256(2) 0.2043(3) 0.0542(12) Uani 1 1 d . U . . .
H7A H 0.879068 0.501060 0.241271 0.065 Uiso 1 1 calc R U . . .
N8 N 0.76800(19) 0.5483(2) 0.2619(3) 0.0488(11) Uani 1 1 d . U . . .
H8A H 0.785271 0.515877 0.268590 0.059 Uiso 1 1 calc R U . . .
O1 O 0.55077(15) 0.52374(18) 0.5757(2) 0.0479(9) Uani 1 1 d . U . . .
O2 O 0.59254(17) 0.59041(18) 0.4455(2) 0.0520(10) Uani 1 1 d . U . . .
O1W O 0.7203(3) 0.5304(5) 0.5274(4) 0.135(3) Uani 1 1 d . U . . .
O3 O 0.66334(16) 0.66767(18) 0.4433(2) 0.0490(10) Uani 1 1 d . U . . .
O4 O 0.72753(15) 0.70577(16) 0.5733(2) 0.0422(8) Uani 1 1 d . U . . .
O5 O 0.60950(19) 0.8025(2) 0.2129(3) 0.0639(12) Uani 1 1 d . U . . .
O6 O 0.54512(19) 0.7534(2) 0.1534(3) 0.0653(12) Uani 1 1 d . U . . .
O7 O 0.8668(2) 0.2749(2) 0.4588(3) 0.0730(13) Uani 1 1 d . U . . .
O8 O 0.9410(2) 0.3103(2) 0.5799(3) 0.0752(14) Uani 1 1 d . U . . .
O9 O 0.9337(2) 0.4108(2) 0.6469(3) 0.0704(13) Uani 1 1 d . U . . .
O10 O 0.93167(17) 0.5190(2) 0.5591(2) 0.0575(11) Uani 1 1 d . U . . .
O11 O 1.0320(4) 0.1821(3) 0.7846(6) 0.148(4) Uani 1 1 d . U . . .
O12 O 1.0435(2) 0.2416(3) 0.8897(4) 0.0884(17) Uani 1 1 d . U . . .
F1 F 0.68396(11) 0.53951(13) 0.79749(17) 0.0407(7) Uani 1 1 d . U . . .
Cs1 Cs 0.65712(2) 0.58894(2) 0.64883(2) 0.05787(17) Uani 1 1 d . U . . .
Cs2 Cs 0.78143(11) 0.50057(12) 0.05172(16) 0.0738(6) Uani 0.61 1 d . U P . .
Cs2A Cs 0.77113(16) 0.48904(16) 0.0307(2) 0.0768(10) Uani 0.39 1 d . U P . .
Cl1 Cl 0.86505(10) 0.41792(18) 0.43561(13) 0.0472(4) Uani 0.8 1 d . U P A 1
O2W O 0.8261(2) 0.4495(2) 0.2890(3) 0.0550(13) Uani 0.8 1 d . U P B 1
O1A O 0.7996(5) 0.4450(8) 0.3584(10) 0.044 Uiso 0.2 1 d D U P C 2
O2A O 0.8774(6) 0.4323(8) 0.3085(10) 0.044 Uiso 0.2 1 d D U P C 2
C1A C 0.8469(6) 0.4319(9) 0.3643(9) 0.044 Uiso 0.2 1 d D U P C 2
C2A C 0.8685(13) 0.414(3) 0.4445(14) 0.044 Uiso 0.2 1 d D U P C 2

loop_
_atom_site_aniso_label
_atom_site_aniso_U_11
_atom_site_aniso_U_22
_atom_site_aniso_U_33
_atom_site_aniso_U_23
_atom_site_aniso_U_13
_atom_site_aniso_U_12
C1 0.041(3) 0.050(3) 0.041(3) 0.007(2) -0.004(2) 0.007(2)
C2 0.043(3) 0.061(4) 0.043(3) 0.006(3) -0.001(2) 0.005(3)
C3 0.042(3) 0.063(4) 0.048(3) 0.014(3) -0.002(2) 0.001(3)
C4 0.041(3) 0.052(3) 0.043(3) 0.010(3) -0.010(2) -0.003(2)
C5 0.045(3) 0.050(3) 0.046(3) 0.010(3) -0.003(2) -0.007(2)
C6 0.046(3) 0.044(3) 0.045(3) 0.004(2) -0.007(2) -0.009(2)
C7 0.056(3) 0.043(3) 0.057(3) 0.005(3) -0.008(3) -0.008(3)
C8 0.062(4) 0.038(3) 0.068(4) 0.001(3) -0.008(3) 0.003(3)
C9 0.050(3) 0.036(3) 0.051(3) 0.003(2) -0.008(2) 0.001(2)
C10 0.044(3) 0.036(3) 0.060(3) -0.005(2) -0.003(3) 0.006(2)
C11 0.041(3) 0.036(3) 0.051(3) 0.000(2) -0.003(2) 0.003(2)
C12 0.045(3) 0.041(3) 0.053(3) 0.002(3) -0.003(2) 0.010(2)
C13 0.040(3) 0.047(3) 0.050(3) 0.004(3) -0.009(2) 0.001(2)
C14 0.039(3) 0.039(3) 0.039(3) 0.003(2) -0.003(2) 0.003(2)
C15 0.040(3) 0.038(3) 0.039(3) -0.002(2) -0.008(2) -0.001(2)
C16 0.046(3) 0.032(2) 0.034(3) 0.002(2) -0.008(2) 0.001(2)
C17 0.058(3) 0.051(3) 0.041(3) 0.001(3) -0.005(3) -0.004(3)
C18 0.061(4) 0.056(3) 0.039(3) -0.007(3) 0.000(3) 0.000(3)
C19 0.056(3) 0.038(3) 0.038(3) 0.000(2) 0.002(2) 0.006(2)
C20 0.050(3) 0.050(3) 0.046(3) 0.003(3) -0.001(2) 0.006(3)
C21 0.047(3) 0.061(4) 0.059(4) 0.010(3) -0.005(3) -0.014(3)
C22 0.054(4) 0.045(3) 0.089(5) -0.010(3) 0.004(3) 0.006(3)
C23 0.057(4) 0.057(4) 0.055(4) -0.011(3) 0.003(3) -0.007(3)
C24 0.047(3) 0.046(3) 0.050(3) -0.005(3) -0.009(3) -0.008(3)
C25 0.066(4) 0.058(4) 0.066(4) -0.006(3) 0.019(3) 0.009(3)
C26 0.053(4) 0.057(4) 0.064(4) 0.012(3) 0.004(3) 0.011(3)
C27 0.039(3) 0.051(3) 0.044(3) 0.005(3) -0.008(2) -0.014(2)
C28 0.043(3) 0.048(3) 0.054(3) 0.001(3) -0.008(3) -0.007(2)
C29 0.043(3) 0.052(3) 0.049(3) -0.005(3) 0.002(2) -0.012(3)
C30 0.043(3) 0.051(3) 0.042(3) 0.007(2) -0.005(2) -0.017(2)
C31 0.039(3) 0.049(3) 0.047(3) 0.008(3) -0.005(2) -0.003(2)
C32 0.036(3) 0.056(3) 0.045(3) -0.004(3) -0.003(2) -0.006(2)
C33 0.053(3) 0.057(3) 0.047(3) 0.001(3) 0.000(3) -0.020(3)
C34 0.050(3) 0.062(4) 0.046(3) 0.004(3) -0.003(2) -0.024(3)
C35 0.048(3) 0.055(3) 0.040(3) -0.002(3) 0.002(2) -0.006(3)
C36 0.047(3) 0.059(4) 0.056(3) -0.005(3) -0.002(3) -0.012(3)
C37 0.049(3) 0.055(3) 0.045(3) -0.005(3) -0.010(2) 0.002(3)
C38 0.053(3) 0.045(3) 0.044(3) -0.003(2) 0.000(2) 0.003(3)
C39 0.047(3) 0.048(3) 0.044(3) -0.008(3) 0.003(2) -0.008(2)
C40 0.048(3) 0.047(3) 0.036(3) -0.005(2) 0.001(2) -0.005(2)
C41 0.052(3) 0.052(3) 0.038(3) 0.004(2) -0.003(2) -0.016(3)
C42 0.044(3) 0.053(3) 0.039(3) 0.000(2) 0.003(2) -0.009(2)
C43 0.042(3) 0.032(3) 0.039(3) 0.000(2) -0.005(2) -0.004(2)
C44 0.047(3) 0.049(3) 0.037(3) -0.005(2) 0.007(2) -0.002(2)
C45 0.040(3) 0.047(3) 0.046(3) 0.000(2) -0.001(2) 0.006(2)
C46 0.040(3) 0.031(2) 0.037(3) 0.001(2) -0.006(2) -0.005(2)
C47 0.053(3) 0.029(2) 0.039(3) -0.005(2) -0.002(2) 0.002(2)
C48 0.051(3) 0.030(2) 0.039(3) -0.004(2) -0.002(2) -0.001(2)
C49 0.057(3) 0.055(4) 0.049(3) -0.002(3) -0.005(3) 0.003(3)
C50 0.083(5) 0.075(5) 0.077(5) 0.020(4) -0.010(4) 0.005(4)
C51 0.127(8) 0.116(8) 0.093(6) 0.038(6) -0.028(6) -0.021(6)
C52 0.062(4) 0.048(3) 0.071(4) 0.003(3) -0.011(3) -0.002(3)
C53 0.081(5) 0.066(4) 0.068(4) -0.009(3) -0.020(4) 0.004(4)
C54 0.067(4) 0.069(4) 0.067(4) -0.003(3) -0.019(3) 0.006(3)
C55 0.049(3) 0.055(3) 0.053(3) 0.007(3) -0.009(3) 0.001(3)
C56 0.054(3) 0.072(4) 0.043(3) 0.001(3) -0.002(3) 0.009(3)
C57 0.053(3) 0.056(3) 0.042(3) 0.000(3) -0.001(2) 0.009(3)
C58 0.071(4) 0.063(4) 0.050(3) -0.003(3) -0.006(3) 0.025(3)
C59 0.075(4) 0.047(3) 0.056(3) 0.005(3) 0.000(3) 0.011(3)
C60 0.064(4) 0.046(3) 0.044(3) 0.001(3) 0.000(3) 0.006(3)
C61 0.062(4) 0.042(3) 0.056(3) -0.005(3) 0.001(3) -0.004(3)
C62 0.052(3) 0.045(3) 0.051(3) 0.002(3) -0.005(3) -0.001(2)
C63 0.052(3) 0.049(3) 0.050(3) 0.006(3) -0.008(3) -0.004(3)
C64 0.057(3) 0.054(3) 0.050(3) 0.001(3) -0.001(3) -0.004(3)
C65 0.052(3) 0.046(3) 0.061(4) -0.003(3) 0.000(3) -0.001(3)
C66 0.069(4) 0.053(4) 0.083(4) -0.003(3) 0.008(3) 0.008(3)
C67 0.076(4) 0.042(3) 0.058(4) 0.006(3) 0.008(3) 0.009(3)
C68 0.098(5) 0.048(4) 0.059(4) -0.003(3) 0.009(4) 0.003(4)
C69 0.097(5) 0.057(4) 0.058(4) -0.010(3) -0.011(4) 0.012(4)
C70 0.072(4) 0.037(3) 0.060(4) -0.004(3) -0.007(3) 0.007(3)
C71 0.074(4) 0.042(3) 0.069(4) -0.003(3) -0.012(3) 0.003(3)
C72 0.090(5) 0.055(4) 0.097(6) -0.014(4) -0.018(4) -0.005(4)
C73 0.085(6) 0.085(6) 0.133(8) -0.020(6) 0.044(6) 0.006(5)
C74 0.088(6) 0.054(4) 0.121(7) 0.005(5) -0.031(5) 0.013(4)
C75 0.083(5) 0.043(3) 0.077(5) -0.012(3) 0.005(4) -0.003(3)
C76 0.054(4) 0.092(5) 0.071(4) -0.011(4) -0.004(3) 0.014(4)
C77 0.086(5) 0.095(6) 0.048(4) 0.012(4) -0.004(3) -0.014(4)
C78 0.066(4) 0.033(3) 0.069(4) 0.002(3) -0.003(3) -0.005(3)
C79 0.072(4) 0.041(3) 0.065(4) 0.006(3) 0.000(3) 0.002(3)
C80 0.071(4) 0.050(3) 0.072(4) 0.006(3) -0.001(3) -0.003(3)
C81 0.076(4) 0.040(3) 0.067(4) 0.005(3) -0.006(3) -0.009(3)
C82 0.085(5) 0.041(3) 0.078(4) 0.001(3) 0.021(4) -0.012(3)
C83 0.069(4) 0.037(3) 0.088(5) 0.013(3) 0.001(4) -0.004(3)
C84 0.078(5) 0.081(5) 0.081(5) 0.013(4) -0.007(4) 0.004(4)
C85 0.085(5) 0.079(5) 0.083(5) -0.005(4) -0.012(4) -0.003(4)
C86 0.061(4) 0.075(4) 0.070(4) 0.003(4) 0.003(3) -0.016(3)
C87 0.066(4) 0.074(4) 0.084(5) 0.005(4) -0.006(4) -0.012(4)
C88 0.063(4) 0.092(5) 0.084(5) 0.023(4) -0.008(4) -0.010(4)
C89 0.064(4) 0.092(5) 0.059(4) 0.003(4) 0.001(3) -0.005(4)
C90 0.058(4) 0.090(5) 0.058(4) 0.005(4) 0.007(3) -0.006(4)
C91 0.055(4) 0.090(5) 0.059(4) 0.011(4) 0.001(3) -0.011(3)
C92 0.078(4) 0.092(5) 0.051(4) 0.004(4) 0.009(3) 0.005(4)
C93 0.069(4) 0.090(5) 0.052(4) 0.000(3) 0.011(3) 0.007(4)
C94 0.056(3) 0.055(3) 0.045(3) -0.009(3) 0.003(3) -0.002(3)
C95 0.057(3) 0.050(3) 0.046(3) -0.013(3) 0.010(3) 0.000(3)
C96 0.055(3) 0.045(3) 0.058(3) -0.011(3) 0.001(3) 0.003(3)
C97 0.064(4) 0.041(3) 0.053(3) -0.009(3) 0.002(3) -0.004(3)
C98 0.057(3) 0.056(3) 0.055(3) -0.002(3) 0.007(3) -0.010(3)
C99 0.049(3) 0.064(4) 0.053(3) -0.008(3) 0.001(3) -0.002(3)
C100 0.081(5) 0.079(5) 0.099(6) -0.001(5) -0.024(4) -0.001(4)
C101 0.097(6) 0.093(6) 0.117(6) 0.010(5) -0.028(5) -0.001(5)
C102 0.124(8) 0.087(6) 0.108(7) 0.002(5) -0.040(6) 0.019(6)
N1 0.038(2) 0.048(3) 0.040(2) 0.005(2) -0.0022(19) 0.001(2)
N2 0.041(2) 0.034(2) 0.052(3) 0.003(2) -0.008(2) 0.0018(19)
N3 0.034(2) 0.033(2) 0.048(2) -0.0021(19) -0.0066(18) 0.0014(18)
N4 0.045(2) 0.036(2) 0.032(2) -0.0019(18) -0.0055(18) 0.0014(19)
N5 0.055(3) 0.050(3) 0.055(3) 0.000(2) -0.013(2) 0.000(2)
N6 0.069(3) 0.039(2) 0.052(3) -0.008(2) -0.003(2) 0.005(2)
N7 0.069(3) 0.039(3) 0.055(3) 0.003(2) 0.007(2) -0.003(2)
N8 0.050(3) 0.043(3) 0.053(3) 0.001(2) -0.005(2) 0.011(2)
O1 0.049(2) 0.053(2) 0.042(2) 0.0088(18) -0.0064(17) -0.0138(18)
O2 0.057(2) 0.054(2) 0.044(2) 0.0090(18) -0.0071(18) -0.0209(19)
O1W 0.111(5) 0.208(8) 0.088(4) -0.068(5) 0.031(4) -0.078(6)
O3 0.053(2) 0.055(2) 0.0383(19) 0.0075(18) -0.0054(17) -0.0214(19)
O4 0.051(2) 0.043(2) 0.0324(18) -0.0019(16) -0.0026(15) -0.0023(17)
O5 0.065(3) 0.057(3) 0.068(3) 0.014(2) -0.009(2) -0.009(2)
O6 0.069(3) 0.061(3) 0.064(3) 0.010(2) -0.017(2) -0.001(2)
O7 0.089(3) 0.063(3) 0.067(3) 0.010(2) 0.003(3) -0.007(3)
O8 0.079(3) 0.077(3) 0.069(3) 0.005(3) -0.008(2) -0.011(3)
O9 0.083(3) 0.076(3) 0.052(3) 0.000(2) 0.003(2) -0.005(3)
O10 0.059(2) 0.067(3) 0.047(2) -0.009(2) 0.0046(19) 0.002(2)
O11 0.186(8) 0.079(5) 0.170(7) -0.023(5) -0.095(7) 0.013(5)
O12 0.070(3) 0.095(4) 0.098(4) 0.022(3) -0.021(3) -0.010(3)
F1 0.0401(15) 0.0402(16) 0.0410(16) 0.0019(13) -0.0067(12) 0.0028(13)
Cs1 0.0606(3) 0.0509(3) 0.0614(3) -0.00033(17) -0.00702(19) -0.00956(17)
Cs2 0.0706(6) 0.0747(12) 0.0765(13) 0.0232(8) 0.0098(7) 0.0014(6)
Cs2A 0.107(3) 0.0554(14) 0.0702(19) 0.0267(12) 0.0396(15) 0.0344(15)
Cl1 0.0599(11) 0.0342(10) 0.0459(10) 0.0015(9) -0.0163(8) -0.0006(8)
O2W 0.059(3) 0.035(3) 0.070(3) 0.003(2) -0.009(3) -0.004(2)

loop_
_atom_type_symbol
_atom_type_description
_atom_type_scat_dispersion_real
_atom_type_scat_dispersion_imag
_atom_type_scat_source
C C 0.0033 0.0016 'International Tables Vol C Tables 4.2.6.8 and 6.1.1.4'
H H 0.0000 0.0000 'International Tables Vol C Tables 4.2.6.8 and 6.1.1.4'
N N 0.0061 0.0033 'International Tables Vol C Tables 4.2.6.8 and 6.1.1.4'
O O 0.0106 0.0060 'International Tables Vol C Tables 4.2.6.8 and 6.1.1.4'
F F 0.0171 0.0103 'International Tables Vol C Tables 4.2.6.8 and 6.1.1.4'
Cs Cs -0.1698 2.6212 'International Tables Vol C Tables 4.2.6.8 and 6.1.1.4'
Cl Cl 0.1484 0.1585 'International Tables Vol C Tables 4.2.6.8 and 6.1.1.4'

loop_
_geom_angle_atom_site_label_1
_geom_angle_atom_site_label_2
_geom_angle_atom_site_label_3
_geom_angle
_geom_angle_site_symmetry_1
_geom_angle_site_symmetry_3
C2 C1 N1 106.6(5) . .
C2 C1 C20 131.4(6) . .
N1 C1 C20 121.2(5) . .
C1 C2 C3 108.3(5) . .
C1 C2 H2 125.8 . .
C3 C2 H2 125.8 . .
C4 C3 C2 107.9(6) . .
C4 C3 H3 126.0 . .
C2 C3 H3 126.0 . .
C3 C4 N1 107.0(6) . .
C3 C4 C5 132.1(6) . .
N1 C4 C5 120.5(5) . .
C4 C5 C6 111.0(5) . .
C4 C5 C27 110.2(5) . .
C6 C5 C27 109.8(5) . .
C4 C5 C21 109.0(5) . .
C6 C5 C21 108.2(5) . .
C27 C5 C21 108.6(5) . .
C7 C6 N2 108.0(5) . .
C7 C6 C5 132.4(5) . .
N2 C6 C5 119.5(5) . .
C6 C7 C8 108.2(6) . .
C6 C7 H7 125.9 . .
C8 C7 H7 125.9 . .
C9 C8 C7 107.6(6) . .
C9 C8 H8 126.2 . .
C7 C8 H8 126.2 . .
C8 C9 N2 107.3(5) . .
C8 C9 C10 130.9(6) . .
N2 C9 C10 121.2(5) . .
C9 C10 C22 108.8(5) . .
C9 C10 C11 113.4(5) . .
C22 C10 C11 108.8(5) . .
C9 C10 C23 109.1(5) . .
C22 C10 C23 108.8(5) . .
C11 C10 C23 107.9(5) . .
C12 C11 N3 107.8(5) . .
C12 C11 C10 130.5(5) . .
N3 C11 C10 121.4(5) . .
C12 C11 Cs2A 84.4(4) . 1_556
N3 C11 Cs2A 73.1(3) . 1_556
C10 C11 Cs2A 112.7(4) . 1_556
C11 C12 C13 108.4(5) . .
C11 C12 Cs2A 74.5(4) . 1_556
C13 C12 Cs2A 77.4(3) . 1_556
C11 C12 Cs2 81.2(4) . 1_556
C13 C12 Cs2 72.3(3) . 1_556
Cs2A C12 Cs2 7.22(8) 1_556 1_556
C11 C12 H12 125.8 . .
C13 C12 H12 125.8 . .
Cs2A C12 H12 114.5 1_556 .
Cs2 C12 H12 113.1 1_556 .
C14 C13 C12 106.9(5) . .
C14 C13 Cs2A 72.8(3) . 1_556
C12 C13 Cs2A 80.3(3) . 1_556
C14 C13 Cs2 75.7(3) . 1_556
C12 C13 Cs2 86.3(3) . 1_556
Cs2A C13 Cs2 7.92(7) 1_556 1_556
C14 C13 H13 126.5 . .
C12 C13 H13 126.5 . .
Cs2A C13 H13 112.9 1_556 .
Cs2 C13 H13 105.2 1_556 .
N3 C14 C13 107.0(5) . .
N3 C14 C15 122.0(4) . .
C13 C14 C15 131.0(5) . .
N3 C14 Cs2A 75.9(3) . 1_556
C13 C14 Cs2A 85.1(3) . 1_556
C15 C14 Cs2A 105.6(3) . 1_556
N3 C14 Cs2 83.9(3) . 1_556
C13 C14 Cs2 82.6(3) . 1_556
C15 C14 Cs2 101.5(3) . 1_556
Cs2A C14 Cs2 8.02(8) 1_556 1_556
C14 C15 C16 109.9(4) . .
C14 C15 C24 109.0(4) . .
C16 C15 C24 108.7(4) . .
C14 C15 C46 110.6(4) . .
C16 C15 C46 111.2(4) . .
C24 C15 C46 107.5(4) . .
N4 C16 C17 106.9(5) . .
N4 C16 C15 122.2(4) . .
C17 C16 C15 130.9(5) . .
N4 C16 Cs2 87.5(3) . 1_556
C17 C16 Cs2 78.3(3) . 1_556
C15 C16 Cs2 103.7(3) . 1_556
N4 C16 Cs2A 81.6(3) . 1_556
C17 C16 Cs2A 85.5(3) . 1_556
C15 C16 Cs2A 102.0(3) . 1_556
Cs2 C16 Cs2A 8.19(8) 1_556 1_556
C16 C17 C18 107.3(5) . .
C16 C17 Cs2 79.4(3) . 1_556
C18 C17 Cs2 85.8(4) . 1_556
C16 C17 Cs2A 73.0(3) . 1_556
C18 C17 Cs2A 84.3(4) . 1_556
Cs2 C17 Cs2A 7.45(8) 1_556 1_556
C16 C17 H17 126.4 . .
C18 C17 H17 126.4 . .
Cs2 C17 H17 102.5 1_556 .
Cs2A C17 H17 109.3 1_556 .
C19 C18 C17 109.1(5) . .
C19 C18 Cs2 86.4(4) . 1_556
C17 C18 Cs2 72.2(4) . 1_556
C19 C18 Cs2A 79.0(4) . 1_556
C17 C18 Cs2A 74.6(4) . 1_556
Cs2 C18 Cs2A 7.42(7) 1_556 1_556
C19 C18 H18 125.5 . .
C17 C18 H18 125.5 . .
Cs2 C18 H18 108.5 1_556 .
Cs2A C18 H18 113.2 1_556 .
C18 C19 N4 106.3(5) . .
C18 C19 C20 130.6(5) . .
N4 C19 C20 122.8(5) . .
C18 C19 Cs2A 80.6(4) . 1_556
N4 C19 Cs2A 71.6(3) . 1_556
C20 C19 Cs2A 118.5(4) . 1_556
C18 C19 Cs2 73.0(4) . 1_556
N4 C19 Cs2 74.8(3) . 1_556
C20 C19 Cs2 123.0(4) . 1_556
Cs2A C19 Cs2 7.57(7) 1_556 1_556
C1 C20 C26 108.0(5) . .
C1 C20 C19 114.2(5) . .
C26 C20 C19 109.6(5) . .
C1 C20 C25 108.3(5) . .
C26 C20 C25 108.0(5) . .
C19 C20 C25 108.6(5) . .
C5 C21 H21A 109.5 . .
C5 C21 H21B 109.5 . .
H21A C21 H21B 109.5 . .
C5 C21 H21C 109.5 . .
H21A C21 H21C 109.5 . .
H21B C21 H21C 109.5 . .
C10 C22 H22A 109.5 . .
C10 C22 H22B 109.5 . .
H22A C22 H22B 109.5 . .
C10 C22 H22C 109.5 . .
H22A C22 H22C 109.5 . .
H22B C22 H22C 109.5 . .
C10 C23 H23A 109.5 . .
C10 C23 H23B 109.5 . .
H23A C23 H23B 109.5 . .
C10 C23 H23C 109.5 . .
H23A C23 H23C 109.5 . .
H23B C23 H23C 109.5 . .
C15 C24 H24A 109.5 . .
C15 C24 H24B 109.5 . .
H24A C24 H24B 109.5 . .
C15 C24 H24C 109.5 . .
H24A C24 H24C 109.5 . .
H24B C24 H24C 109.5 . .
C20 C25 H25A 109.5 . .
C20 C25 H25B 109.5 . .
H25A C25 H25B 109.5 . .
C20 C25 H25C 109.5 . .
H25A C25 H25C 109.5 . .
H25B C25 H25C 109.5 . .
C20 C26 H26A 109.5 . .
C20 C26 H26B 109.5 . .
H26A C26 H26B 109.5 . .
C20 C26 H26C 109.5 . .
H26A C26 H26C 109.5 . .
H26B C26 H26C 109.5 . .
C32 C27 C28 117.5(5) . .
C32 C27 C5 121.4(5) . .
C28 C27 C5 121.0(5) . .
C29 C28 C27 121.6(6) . .
C29 C28 H28 119.2 . .
C27 C28 H28 119.2 . .
C30 C29 C28 119.2(6) . .
C30 C29 Cs1 60.8(3) . .
C28 C29 Cs1 107.4(4) . .
C30 C29 H29 120.4 . .
C28 C29 H29 120.4 . .
Cs1 C29 H29 100.8 . .
C29 C30 O1 124.7(6) . .
C29 C30 C31 120.2(5) . .
O1 C30 C31 115.1(5) . .
C29 C30 Cs1 98.2(3) . .
O1 C30 Cs1 76.6(3) . .
C31 C30 Cs1 92.8(3) . .
C30 C31 C32 119.3(6) . .
C30 C31 Cs1 65.2(3) . .
C32 C31 Cs1 108.0(3) . .
C30 C31 H31 120.3 . .
C32 C31 H31 120.3 . .
Cs1 C31 H31 96.3 . .
C27 C32 C31 122.1(6) . .
C27 C32 H32 119.0 . .
C31 C32 H32 119.0 . .
O1 C33 C34 107.1(5) . .
O1 C33 Cs1 59.8(3) . .
C34 C33 Cs1 104.7(4) . .
O1 C33 H33A 110.3 . .
C34 C33 H33A 110.3 . .
Cs1 C33 H33A 144.9 . .
O1 C33 H33B 110.3 . .
C34 C33 H33B 110.3 . .
Cs1 C33 H33B 55.0 . .
H33A C33 H33B 108.5 . .
O2 C34 C33 108.1(5) . .
O2 C34 H34A 110.1 . .
C33 C34 H34A 110.1 . .
O2 C34 H34B 110.1 . .
C33 C34 H34B 110.1 . .
H34A C34 H34B 108.4 . .
O2 C35 C40 115.1(5) . .
O2 C35 C36 124.6(5) . .
C40 C35 C36 120.2(6) . .
C37 C36 C35 120.0(6) . .
C37 C36 H36 120.0 . .
C35 C36 H36 120.0 . .
C38 C37 C36 119.8(5) . .
C38 C37 H37 120.1 . .
C36 C37 H37 120.1 . .
C37 C38 C39 120.2(6) . .
C37 C38 C49 122.4(5) . .
C39 C38 C49 117.4(5) . .
C40 C39 C38 120.8(5) . .
C40 C39 H39 119.6 . .
C38 C39 H39 119.6 . .
C39 C40 O3 125.8(5) . .
C39 C40 C35 119.1(5) . .
O3 C40 C35 115.1(5) . .
O3 C41 C42 107.3(4) . .
O3 C41 H41A 110.2 . .
C42 C41 H41A 110.2 . .
O3 C41 H41B 110.2 . .
C42 C41 H41B 110.2 . .
H41A C41 H41B 108.5 . .
O4 C42 C41 107.7(5) . .
O4 C42 H42A 110.2 . .
C41 C42 H42A 110.2 . .
O4 C42 H42B 110.2 . .
C41 C42 H42B 110.2 . .
H42A C42 H42B 108.5 . .
O4 C43 C44 125.7(5) . .
O4 C43 C48 115.2(5) . .
C44 C43 C48 119.0(5) . .
O4 C43 Cs1 87.3(3) . .
C44 C43 Cs1 94.1(3) . .
C48 C43 Cs1 85.2(3) . .
C43 C44 C45 119.4(5) . .
C43 C44 Cs1 63.8(3) . .
C45 C44 Cs1 97.0(3) . .
C43 C44 H44 120.3 . .
C45 C44 H44 120.3 . .
Cs1 C44 H44 108.4 . .
C46 C45 C44 122.0(5) . .
C46 C45 H45 119.0 . .
C44 C45 H45 119.0 . .
C47 C46 C45 117.1(5) . .
C47 C46 C15 122.2(5) . .
C45 C46 C15 120.6(5) . .
C46 C47 C48 122.1(5) . .
C46 C47 H47 119.0 . .
C48 C47 H47 119.0 . .
C47 C48 C43 120.1(5) . .
C47 C48 Cs1 98.2(3) . .
C43 C48 Cs1 71.5(3) . .
C47 C48 H48 119.9 . .
C43 C48 H48 119.9 . .
Cs1 C48 H48 100.1 . .
O5 C49 O6 123.0(6) . .
O5 C49 C38 124.8(6) . .
O6 C49 C38 112.1(6) . .
C51 C50 O6 105.1(7) . .
C51 C50 H50A 110.7 . .
O6 C50 H50A 110.7 . .
C51 C50 H50B 110.7 . .
O6 C50 H50B 110.7 . .
H50A C50 H50B 108.8 . .
C50 C51 H51A 109.5 . .
C50 C51 H51B 109.5 . .
H51A C51 H51B 109.5 . .
C50 C51 H51C 109.5 . .
H51A C51 H51C 109.5 . .
H51B C51 H51C 109.5 . .
N5 C52 C53 107.1(6) . .
N5 C52 C71 123.0(6) . .
C53 C52 C71 129.5(7) . .
N5 C52 Cs2A 82.6(4) . .
C53 C52 Cs2A 73.0(5) . .
C71 C52 Cs2A 105.7(5) . .
N5 C52 Cs2 76.0(4) . .
C53 C52 Cs2 79.4(5) . .
C71 C52 Cs2 105.6(4) . .
Cs2A C52 Cs2 7.92(8) . .
C52 C53 C54 107.2(6) . .
C52 C53 Cs2A 84.8(5) . .
C54 C53 Cs2A 80.5(5) . .
C52 C53 Cs2 79.3(5) . .
C54 C53 Cs2 77.7(5) . .
Cs2A C53 Cs2 7.30(9) . .
C52 C53 H53 126.4 . .
C54 C53 H53 126.4 . .
Cs2A C53 H53 102.5 . .
Cs2 C53 H53 109.6 . .
C55 C54 C53 107.5(6) . .
C55 C54 Cs2A 86.0(5) . .
C53 C54 Cs2A 75.9(5) . .
C55 C54 Cs2 78.3(4) . .
C53 C54 Cs2 79.9(5) . .
Cs2A C54 Cs2 7.82(8) . .
C55 C54 H54 126.2 . .
C53 C54 H54 126.2 . .
Cs2A C54 H54 105.4 . .
Cs2 C54 H54 108.7 . .
C54 C55 N5 107.3(6) . .
C54 C55 C56 130.5(6) . .
N5 C55 C56 121.9(5) . .
C54 C55 Cs2 80.2(5) . .
N5 C55 Cs2 77.9(4) . .
C56 C55 Cs2 112.7(4) . .
C54 C55 Cs2A 72.4(4) . .
N5 C55 Cs2A 79.4(4) . .
C56 C55 Cs2A 118.8(4) . .
Cs2 C55 Cs2A 7.99(8) . .
C57 C56 C55 112.9(5) . .
C57 C56 C77 110.3(6) . .
C55 C56 C77 109.7(6) . .
C57 C56 C76 108.2(6) . .
C55 C56 C76 106.7(5) . .
C77 C56 C76 108.9(6) . .
C58 C57 N8 106.2(6) . .
C58 C57 C56 131.3(6) . .
N8 C57 C56 122.3(5) . .
C57 C58 C59 109.4(6) . .
C57 C58 H58 125.3 . .
C59 C58 H58 125.3 . .
C60 C59 C58 107.7(6) . .
C60 C59 H59 126.1 . .
C58 C59 H59 126.1 . .
C59 C60 N8 106.4(6) . .
C59 C60 C61 131.3(6) . .
N8 C60 C61 122.3(5) . .
C60 C61 C62 109.5(5) . .
C60 C61 C97 111.9(5) . .
C62 C61 C97 110.5(5) . .
C60 C61 C75 107.7(6) . .
C62 C61 C75 108.7(5) . .
C97 C61 C75 108.4(5) . .
C63 C62 N7 105.9(6) . .
C63 C62 C61 132.1(6) . .
N7 C62 C61 122.0(5) . .
C62 C63 C64 108.1(6) . .
C62 C63 H63 125.9 . .
C64 C63 H63 125.9 . .
C65 C64 C63 107.7(6) . .
C65 C64 Cs2 74.0(4) . .
C63 C64 Cs2 86.7(4) . .
C65 C64 H64 126.1 . .
C63 C64 H64 126.1 . .
Cs2 C64 H64 106.5 . .
C64 C65 N7 108.2(6) . .
C64 C65 C66 131.7(6) . .
N7 C65 C66 120.1(6) . .
C64 C65 Cs2 85.6(4) . .
N7 C65 Cs2 81.9(4) . .
C66 C65 Cs2 101.3(4) . .
C67 C66 C74 109.5(6) . .
C67 C66 C65 110.2(6) . .
C74 C66 C65 110.5(7) . .
C67 C66 C73 108.5(7) . .
C74 C66 C73 110.5(8) . .
C65 C66 C73 107.6(6) . .
N6 C67 C68 107.9(7) . .
N6 C67 C66 121.7(6) . .
C68 C67 C66 130.3(7) . .
N6 C67 Cs2 72.9(4) . .
C68 C67 Cs2 89.4(5) . .
C66 C67 Cs2 107.1(4) . .
N6 C67 Cs2A 72.9(4) . .
C68 C67 Cs2A 82.1(5) . .
C66 C67 Cs2A 113.8(4) . .
Cs2 C67 Cs2A 7.70(8) . .
C67 C68 C69 107.6(7) . .
C67 C68 Cs2A 76.9(4) . .
C69 C68 Cs2A 75.0(4) . .
C67 C68 Cs2 69.5(4) . .
C69 C68 Cs2 80.1(5) . .
Cs2A C68 Cs2 7.76(7) . .
C67 C68 H68 126.2 . .
C69 C68 H68 126.2 . .
Cs2A C68 H68 114.3 . .
Cs2 C68 H68 116.2 . .
C68 C69 C70 107.7(7) . .
C68 C69 Cs2A 83.5(4) . .
C70 C69 Cs2A 75.4(4) . .
C68 C69 Cs2 78.7(4) . .
C70 C69 Cs2 71.7(4) . .
Cs2A C69 Cs2 7.55(8) . .
C68 C69 H69 126.2 . .
C70 C69 H69 126.2 . .
Cs2A C69 H69 108.1 . .
Cs2 C69 H69 115.6 . .
N6 C70 C69 105.6(7) . .
N6 C70 C71 122.2(6) . .
C69 C70 C71 132.2(6) . .
N6 C70 Cs2A 77.9(3) . .
C69 C70 Cs2A 82.4(4) . .
C71 C70 Cs2A 106.6(4) . .
N6 C70 Cs2 70.1(3) . .
C69 C70 Cs2 86.8(4) . .
C71 C70 Cs2 108.6(4) . .
Cs2A C70 Cs2 8.13(8) . .
C52 C71 C70 107.1(5) . .
C52 C71 C72 110.3(6) . .
C70 C71 C72 110.6(7) . .
C52 C71 C78 113.4(6) . .
C70 C71 C78 107.7(6) . .
C72 C71 C78 107.6(6) . .
C71 C72 H72A 109.5 . .
C71 C72 H72B 109.5 . .
H72A C72 H72B 109.5 . .
C71 C72 H72C 109.5 . .
H72A C72 H72C 109.5 . .
H72B C72 H72C 109.5 . .
C66 C73 H73A 109.5 . .
C66 C73 H73B 109.5 . .
H73A C73 H73B 109.5 . .
C66 C73 H73C 109.5 . .
H73A C73 H73C 109.5 . .
H73B C73 H73C 109.5 . .
C66 C74 H74A 109.5 . .
C66 C74 H74B 109.5 . .
H74A C74 H74B 109.5 . .
C66 C74 H74C 109.5 . .
H74A C74 H74C 109.5 . .
H74B C74 H74C 109.5 . .
C61 C75 H75A 109.5 . .
C61 C75 H75B 109.5 . .
H75A C75 H75B 109.5 . .
C61 C75 H75C 109.5 . .
H75A C75 H75C 109.5 . .
H75B C75 H75C 109.5 . .
C56 C76 H76A 109.5 . .
C56 C76 H76B 109.5 . .
H76A C76 H76B 109.5 . .
C56 C76 H76C 109.5 . .
H76A C76 H76C 109.5 . .
H76B C76 H76C 109.5 . .
C56 C77 H77A 109.5 . .
C56 C77 H77B 109.5 . .
H77A C77 H77B 109.5 . .
C56 C77 H77C 109.5 . .
H77A C77 H77C 109.5 . .
H77B C77 H77C 109.5 . .
C79 C78 C83 117.9(7) . .
C79 C78 C71 118.4(6) . .
C83 C78 C71 123.7(6) . .
C78 C79 C80 122.2(7) . .
C78 C79 H79 118.9 . .
C80 C79 H79 118.9 . .
C81 C80 C79 120.2(7) . .
C81 C80 H80 119.9 . .
C79 C80 H80 119.9 . .
C80 C81 O7 124.0(7) . .
C80 C81 C82 119.8(7) . .
O7 C81 C82 116.2(7) . .
C81 C82 C83 119.5(7) . .
C81 C82 H82 120.2 . .
C83 C82 H82 120.2 . .
C78 C83 C82 120.1(7) . .
C78 C83 H83 120.0 . .
C82 C83 H83 120.0 . .
O7 C84 C85 108.3(7) . .
O7 C84 H84A 110.0 . .
C85 C84 H84A 110.0 . .
O7 C84 H84B 110.0 . .
C85 C84 H84B 110.0 . .
H84A C84 H84B 108.4 . .
O8 C85 C84 107.5(7) . .
O8 C85 H85A 110.2 . .
C84 C85 H85A 110.2 . .
O8 C85 H85B 110.2 . .
C84 C85 H85B 110.2 . .
H85A C85 H85B 108.5 . .
O8 C86 C87 125.0(8) . .
O8 C86 C91 115.9(7) . .
C87 C86 C91 119.0(7) . .
C86 C87 C88 119.1(8) . .
C86 C87 H87 120.5 . .
C88 C87 H87 120.5 . .
C89 C88 C87 122.1(8) . .
C89 C88 C100 122.6(8) . .
C87 C88 C100 115.2(9) . .
C88 C89 C90 120.6(8) . .
C88 C89 H89 119.7 . .
C90 C89 H89 119.7 . .
C91 C90 C89 118.4(8) . .
C91 C90 H90 120.8 . .
C89 C90 H90 120.8 . .
O9 C91 C90 123.1(8) . .
O9 C91 C86 116.2(7) . .
C90 C91 C86 120.7(8) . .
O9 C92 C93 109.8(6) . .
O9 C92 H92A 109.7 . .
C93 C92 H92A 109.7 . .
O9 C92 H92B 109.7 . .
C93 C92 H92B 109.7 . .
H92A C92 H92B 108.2 . .
O10 C93 C92 109.4(6) . .
O10 C93 H93A 109.8 . .
C92 C93 H93A 109.8 . .
O10 C93 H93B 109.8 . .
C92 C93 H93B 109.8 . .
H93A C93 H93B 108.2 . .
O10 C94 C99 116.0(6) . .
O10 C94 C95 124.4(6) . .
C99 C94 C95 119.6(6) . .
C94 C95 C96 120.3(6) . .
C94 C95 H95 119.8 . .
C96 C95 H95 119.8 . .
C95 C96 C97 120.8(6) . .
C95 C96 H96 119.6 . .
C97 C96 H96 119.6 . .
C96 C97 C98 116.8(6) . .
C96 C97 C61 122.4(6) . .
C98 C97 C61 120.8(6) . .
C99 C98 C97 122.1(6) . .
C99 C98 H98 118.9 . .
C97 C98 H98 118.9 . .
C98 C99 C94 120.1(6) . .
C98 C99 H99 119.9 . .
C94 C99 H99 119.9 . .
O11 C100 O12 125.4(9) . .
O11 C100 C88 124.5(9) . .
O12 C100 C88 110.1(8) . .
C102 C101 O12 105.6(9) . .
C102 C101 H10A 110.6 . .
O12 C101 H10A 110.6 . .
C102 C101 H10B 110.6 . .
O12 C101 H10B 110.6 . .
H10A C101 H10B 108.8 . .
C101 C102 H10C 109.5 . .
C101 C102 H10D 109.5 . .
H10C C102 H10D 109.5 . .
C101 C102 H10E 109.5 . .
H10C C102 H10E 109.5 . .
H10D C102 H10E 109.5 . .
C1 N1 C4 110.1(5) . .
C1 N1 H1 124.9 . .
C4 N1 H1 124.9 . .
C6 N2 C9 108.9(5) . .
C6 N2 H2A 125.5 . .
C9 N2 H2A 125.5 . .
C14 N3 C11 109.9(4) . .
C14 N3 Cs2A 81.4(3) . 1_556
C11 N3 Cs2A 84.4(3) . 1_556
C14 N3 Cs2 74.7(3) . 1_556
C11 N3 Cs2 86.8(3) . 1_556
Cs2A N3 Cs2 6.75(9) 1_556 1_556
C14 N3 H3A 125.0 . .
C11 N3 H3A 125.0 . .
Cs2A N3 H3A 102.4 1_556 .
Cs2 N3 H3A 106.2 1_556 .
C19 N4 C16 110.5(4) . .
C19 N4 Cs2A 87.5(3) . 1_556
C16 N4 Cs2A 76.6(3) . 1_556
C19 N4 Cs2 84.6(3) . 1_556
C16 N4 Cs2 71.1(3) . 1_556
Cs2A N4 Cs2 7.72(8) 1_556 1_556
C19 N4 H4 124.8 . .
C16 N4 H4 124.8 . .
Cs2A N4 H4 104.0 1_556 .
Cs2 N4 H4 111.5 1_556 .
C52 N5 C55 110.7(5) . .
C52 N5 Cs2 82.6(4) . .
C55 N5 Cs2 80.4(4) . .
C52 N5 Cs2A 75.9(4) . .
C55 N5 Cs2A 79.2(4) . .
Cs2 N5 Cs2A 7.97(8) . .
C52 N5 H5 124.6 . .
C55 N5 H5 124.6 . .
Cs2 N5 H5 105.1 . .
Cs2A N5 H5 112.3 . .
C67 N6 C70 111.1(6) . .
C67 N6 Cs2 84.9(4) . .
C70 N6 Cs2 87.9(4) . .
C67 N6 Cs2A 85.8(4) . .
C70 N6 Cs2A 80.1(4) . .
Cs2 N6 Cs2A 8.08(8) . .
C67 N6 H6 124.5 . .
C70 N6 H6 124.5 . .
Cs2 N6 H6 96.4 . .
Cs2A N6 H6 102.5 . .
C65 N7 C62 110.1(5) . .
C65 N7 Cs2 76.9(4) . .
C62 N7 Cs2 89.3(4) . .
C65 N7 H7A 125.0 . .
C62 N7 H7A 125.0 . .
Cs2 N7 H7A 102.1 . .
C60 N8 C57 110.3(5) . .
C60 N8 Cs2 100.9(4) . .
C57 N8 Cs2 91.8(3) . .
C60 N8 H8A 124.9 . .
C57 N8 H8A 124.9 . .
Cs2 N8 H8A 78.8 . .
C30 O1 C33 117.0(5) . .
C30 O1 Cs1 79.5(3) . .
C33 O1 Cs1 98.3(3) . .
C35 O2 C34 115.7(4) . .
C35 O2 Cs1 134.1(3) . .
C34 O2 Cs1 107.7(3) . .
C40 O3 C41 116.9(4) . .
C43 O4 C42 118.3(4) . .
C43 O4 Cs1 69.7(3) . .
C42 O4 Cs1 106.0(3) . .
C49 O5 Cs1 155.1(4) . 4_575
C49 O6 C50 114.8(6) . .
C81 O7 C84 114.2(6) . .
C86 O8 C85 116.2(6) . .
C91 O9 C92 120.0(6) . .
C94 O10 C93 117.6(5) . .
C100 O12 C101 111.1(8) . .
F1 Cs1 O1W 108.0(2) . .
F1 Cs1 O5 95.94(11) . 4_576
O1W Cs1 O5 149.7(2) . 4_576
F1 Cs1 C43 98.69(11) . .
O1W Cs1 C43 81.98(17) . .
O5 Cs1 C43 76.15(13) 4_576 .
F1 Cs1 O1 108.58(9) . .
O1W Cs1 O1 90.07(14) . .
O5 Cs1 O1 99.81(12) 4_576 .
C43 Cs1 O1 152.72(11) . .
F1 Cs1 C30 84.75(11) . .
O1W Cs1 C30 96.28(17) . .
O5 Cs1 C30 104.32(15) 4_576 .
C43 Cs1 C30 176.48(13) . .
O1 Cs1 C30 23.87(12) . .
F1 Cs1 C48 86.32(11) . .
O1W Cs1 C48 104.63(16) . .
O5 Cs1 C48 57.72(13) 4_576 .
C43 Cs1 C48 23.35(13) . .
O1 Cs1 C48 154.98(12) . .
C30 Cs1 C48 158.93(14) . .
F1 Cs1 O4 121.48(8) . .
O1W Cs1 O4 78.14(18) . .
O5 Cs1 O4 73.51(12) 4_576 .
C43 Cs1 O4 22.92(11) . .
O1 Cs1 O4 129.84(9) . .
C30 Cs1 O4 153.71(11) . .
C48 Cs1 O4 38.83(10) . .
F1 Cs1 C44 87.40(11) . .
O1W Cs1 C44 67.54(15) . .
O5 Cs1 C44 96.06(13) 4_576 .
C43 Cs1 C44 22.03(13) . .
O1 Cs1 C44 156.00(11) . .
C30 Cs1 C44 158.79(14) . .
C48 Cs1 C44 38.79(13) . .
O4 Cs1 C44 39.76(11) . .
F1 Cs1 C31 74.74(10) . .
O1W Cs1 C31 117.85(17) . .
O5 Cs1 C31 85.76(14) 4_576 .
C43 Cs1 C31 160.11(13) . .
O1 Cs1 C31 38.43(11) . .
C30 Cs1 C31 22.01(14) . .
C48 Cs1 C31 136.94(13) . .
O4 Cs1 C31 154.35(11) . .
C44 Cs1 C31 162.14(12) . .
F1 Cs1 O2 154.49(8) . .
O1W Cs1 O2 66.91(19) . .
O5 Cs1 O2 98.69(11) 4_576 .
C43 Cs1 O2 105.03(11) . .
O1 Cs1 O2 48.31(9) . .
C30 Cs1 O2 71.46(11) . .
C48 Cs1 O2 119.17(11) . .
O4 Cs1 O2 82.86(8) . .
C44 Cs1 O2 111.56(11) . .
C31 Cs1 O2 85.60(11) . .
F1 Cs1 C33 118.04(11) . .
O1W Cs1 C33 68.56(16) . .
O5 Cs1 C33 116.25(14) 4_576 .
C43 Cs1 C33 138.10(13) . .
O1 Cs1 C33 21.89(12) . .
C30 Cs1 C33 38.52(13) . .
C48 Cs1 C33 155.62(13) . .
O4 Cs1 C33 117.98(11) . .
C44 Cs1 C33 134.30(13) . .
C31 Cs1 C33 58.13(13) . .
O2 Cs1 C33 36.46(11) . .
Cs2A Cs2 N6 102.7(8) . .
Cs2A Cs2 C67 104.0(8) . .
N6 Cs2 C67 22.19(15) . .
Cs2A Cs2 C17 108.4(8) . 1_554
N6 Cs2 C17 146.72(15) . 1_554
C67 Cs2 C17 132.76(17) . 1_554
Cs2A Cs2 C16 88.9(8) . 1_554
N6 Cs2 C16 154.33(16) . 1_554
C67 Cs2 C16 132.82(17) . 1_554
C17 Cs2 C16 22.32(13) 1_554 1_554
Cs2A Cs2 N5 94.1(8) . .
N6 Cs2 N5 56.34(14) . .
C67 Cs2 N5 78.51(15) . .
C17 Cs2 N5 130.94(16) 1_554 .
C16 Cs2 N5 146.65(15) 1_554 .
Cs2A Cs2 C70 81.4(7) . .
N6 Cs2 C70 22.06(14) . .
C67 Cs2 C70 36.25(16) . .
C17 Cs2 C70 168.46(17) 1_554 .
C16 Cs2 C70 160.15(17) 1_554 .
N5 Cs2 C70 52.03(15) . .
Cs2A Cs2 C14 73.8(8) . 1_554
N6 Cs2 C14 121.25(16) . 1_554
C67 Cs2 C14 99.92(16) . 1_554
C17 Cs2 C14 59.05(14) 1_554 1_554
C16 Cs2 C14 40.01(13) 1_554 1_554
N5 Cs2 C14 167.17(14) . 1_554
C70 Cs2 C14 120.21(16) . 1_554
Cs2A Cs2 C55 90.3(8) . .
N6 Cs2 C55 78.00(15) . .
C67 Cs2 C55 100.15(16) . .
C17 Cs2 C55 112.93(17) 1_554 .
C16 Cs2 C55 125.37(16) 1_554 .
N5 Cs2 C55 21.69(13) . .
C70 Cs2 C55 72.24(16) . .
C14 Cs2 C55 156.90(15) 1_554 .
Cs2A Cs2 C54 69.2(8) . .
N6 Cs2 C54 86.84(17) . .
C67 Cs2 C54 108.13(18) . .
C17 Cs2 C54 115.02(18) 1_554 .
C16 Cs2 C54 118.80(17) 1_554 .
N5 Cs2 C54 35.10(14) . .
C70 Cs2 C54 73.76(18) . .
C14 Cs2 C54 137.73(15) 1_554 .
C55 Cs2 C54 21.45(15) . .
Cs2A Cs2 C65 140.1(8) . .
N6 Cs2 C65 52.26(14) . .
C67 Cs2 C65 40.36(15) . .
C17 Cs2 C65 95.15(15) 1_554 .
C16 Cs2 C65 104.81(15) 1_554 .
N5 Cs2 C65 93.98(15) . .
C70 Cs2 C65 73.31(16) . .
C14 Cs2 C65 92.79(15) 1_554 .
C55 Cs2 C65 109.94(16) . .
C54 Cs2 C65 128.93(17) . .
Cs2A Cs2 C52 76.0(8) . .
N6 Cs2 C52 51.82(15) . .
C67 Cs2 C52 72.54(17) . .
C17 Cs2 C52 148.34(18) 1_554 .
C16 Cs2 C52 153.71(16) 1_554 .
N5 Cs2 C52 21.45(14) . .
C70 Cs2 C52 38.62(16) . .
C14 Cs2 C52 145.93(16) 1_554 .
C55 Cs2 C52 35.62(16) . .
C54 Cs2 C52 35.66(17) . .
C65 Cs2 C52 100.49(16) . .
Cs2 Cs2A N3 120.8(9) . 1_554
Cs2 Cs2A C53 113.5(9) . .
N3 Cs2A C53 125.67(18) 1_554 .
Cs2 Cs2A C54 103.0(9) . .
N3 Cs2A C54 131.84(17) 1_554 .
C53 Cs2A C54 23.62(19) . .
Cs2 Cs2A C14 98.2(8) . 1_554
N3 Cs2A C14 22.66(12) 1_554 1_554
C53 Cs2A C14 148.32(19) . 1_554
C54 Cs2A C14 150.40(18) . 1_554
Cs2 Cs2A N6 69.3(7) . .
N3 Cs2A N6 124.99(16) 1_554 .
C53 Cs2A N6 72.73(17) . .
C54 Cs2A N6 86.95(18) . .
C14 Cs2A N6 120.16(17) 1_554 .
Cs2 Cs2A C70 90.5(8) . .
N3 Cs2A C70 119.22(17) 1_554 .
C53 Cs2A C70 56.70(18) . .
C54 Cs2A C70 76.08(19) . .
C14 Cs2A C70 124.54(19) 1_554 .
N6 Cs2A C70 21.99(14) . .
Cs2 Cs2A C11 126.3(9) . 1_554
N3 Cs2A C11 22.49(12) 1_554 1_554
C53 Cs2A C11 114.73(19) . 1_554
C54 Cs2A C11 130.46(18) . 1_554
C14 Cs2A C11 36.93(13) 1_554 1_554
N6 Cs2A C11 104.38(16) . 1_554
C70 Cs2A C11 96.74(17) . 1_554
Cs2 Cs2A C16 82.9(8) . 1_554
N3 Cs2A C16 52.28(12) 1_554 1_554
C53 Cs2A C16 141.6(2) . 1_554
C54 Cs2A C16 122.22(19) . 1_554
C14 Cs2A C16 40.48(13) 1_554 1_554
N6 Cs2A C16 144.08(17) . 1_554
C70 Cs2A C16 161.5(2) . 1_554
C11 Cs2A C16 73.80(14) 1_554 1_554
Cs2 Cs2A C52 96.1(8) . .
N3 Cs2A C52 140.04(17) 1_554 .
C53 Cs2A C52 22.26(16) . .
C54 Cs2A C52 36.88(17) . .
C14 Cs2A C52 158.65(19) 1_554 .
N6 Cs2A C52 51.56(15) . .
C70 Cs2A C52 39.36(17) . .
C11 Cs2A C52 122.05(18) 1_554 .
C16 Cs2A C52 158.43(19) 1_554 .
Cs2 Cs2A N4 98.6(8) . 1_554
N3 Cs2A N4 53.87(11) 1_554 1_554
C53 Cs2A N4 120.44(18) . 1_554
C54 Cs2A N4 103.71(17) . 1_554
C14 Cs2A N4 52.22(12) 1_554 1_554
N6 Cs2A N4 165.66(17) . 1_554
C70 Cs2A N4 170.63(17) . 1_554
C11 Cs2A N4 76.16(13) 1_554 1_554
C16 Cs2A N4 21.81(11) 1_554 1_554
C52 Cs2A N4 140.38(18) . 1_554
Cs2 Cs2A C69 102.2(8) . .
N3 Cs2A C69 97.03(17) 1_554 .
C53 Cs2A C69 69.3(2) . .
C54 Cs2A C69 91.9(2) . .
C14 Cs2A C69 103.66(19) 1_554 .
N6 Cs2A C69 35.43(15) . .
C70 Cs2A C69 22.23(16) . .
C11 Cs2A C69 74.56(17) 1_554 .
C16 Cs2A C69 143.8(2) 1_554 .
C52 Cs2A C69 57.59(19) . .
N4 Cs2A C69 150.38(18) 1_554 .
O2A C1A O1A 125.0(10) . .
O2A C1A C2A 117.7(9) . .
O1A C1A C2A 117.4(9) . .

loop_
_geom_bond_atom_site_label_1
_geom_bond_atom_site_label_2
_geom_bond_distance
_geom_bond_site_symmetry_2
C1 C2 1.374(8) .
C1 N1 1.384(8) .
C1 C20 1.516(9) .
C2 C3 1.418(10) .
C2 H2 0.9500 .
C3 C4 1.369(9) .
C3 H3 0.9500 .
C4 N1 1.387(8) .
C4 C5 1.490(9) .
C5 C6 1.526(9) .
C5 C27 1.536(8) .
C5 C21 1.543(8) .
C6 C7 1.347(9) .
C6 N2 1.377(8) .
C7 C8 1.410(10) .
C7 H7 0.9500 .
C8 C9 1.367(9) .
C8 H8 0.9500 .
C9 N2 1.381(8) .
C9 C10 1.520(9) .
C10 C22 1.531(8) .
C10 C11 1.534(8) .
C10 C23 1.555(9) .
C11 C12 1.347(8) .
C11 N3 1.384(7) .
C11 Cs2A 3.600(7) 1_556
C12 C13 1.430(9) .
C12 Cs2A 3.719(7) 1_556
C12 Cs2 3.901(7) 1_556
C12 H12 0.9500 .
C13 C14 1.388(8) .
C13 Cs2A 3.682(7) 1_556
C13 Cs2 3.723(7) 1_556
C13 H13 0.9500 .
C14 N3 1.375(7) .
C14 C15 1.499(8) .
C14 Cs2A 3.530(7) 1_556
C14 Cs2 3.639(6) 1_556
C15 C16 1.517(8) .
C15 C24 1.543(7) .
C15 C46 1.549(7) .
C16 N4 1.376(7) .
C16 C17 1.381(8) .
C16 Cs2 3.576(6) 1_556
C16 Cs2A 3.603(6) 1_556
C17 C18 1.401(9) .
C17 Cs2 3.562(7) 1_556
C17 Cs2A 3.756(7) 1_556
C17 H17 0.9500 .
C18 C19 1.372(9) .
C18 Cs2 3.731(7) 1_556
C18 Cs2A 3.877(8) 1_556
C18 H18 0.9500 .
C19 N4 1.375(7) .
C19 C20 1.524(9) .
C19 Cs2A 3.858(7) 1_556
C19 Cs2 3.894(6) 1_556
C20 C26 1.522(9) .
C20 C25 1.537(9) .
C21 H21A 0.9800 .
C21 H21B 0.9800 .
C21 H21C 0.9800 .
C22 H22A 0.9800 .
C22 H22B 0.9800 .
C22 H22C 0.9800 .
C23 H23A 0.9800 .
C23 H23B 0.9800 .
C23 H23C 0.9800 .
C24 H24A 0.9800 .
C24 H24B 0.9800 .
C24 H24C 0.9800 .
C25 H25A 0.9800 .
C25 H25B 0.9800 .
C25 H25C 0.9800 .
C26 H26A 0.9800 .
C26 H26B 0.9800 .
C26 H26C 0.9800 .
C27 C32 1.379(9) .
C27 C28 1.401(9) .
C28 C29 1.398(9) .
C28 H28 0.9500 .
C29 C30 1.385(9) .
C29 Cs1 3.825(6) .
C29 H29 0.9500 .
C30 O1 1.389(7) .
C30 C31 1.392(9) .
C30 Cs1 3.374(5) .
C31 C32 1.393(8) .
C31 Cs1 3.711(6) .
C31 H31 0.9500 .
C32 H32 0.9500 .
C33 O1 1.440(8) .
C33 C34 1.492(9) .
C33 Cs1 3.823(6) .
C33 H33A 0.9900 .
C33 H33B 0.9900 .
C34 O2 1.446(7) .
C34 H34A 0.9900 .
C34 H34B 0.9900 .
C35 O2 1.375(7) .
C35 C40 1.399(8) .
C35 C36 1.405(9) .
C36 C37 1.385(9) .
C36 H36 0.9500 .
C37 C38 1.369(9) .
C37 H37 0.9500 .
C38 C39 1.416(8) .
C38 C49 1.501(9) .
C39 C40 1.362(8) .
C39 H39 0.9500 .
C40 O3 1.371(7) .
C41 O3 1.429(7) .
C41 C42 1.504(8) .
C41 H41A 0.9900 .
C41 H41B 0.9900 .
C42 O4 1.417(7) .
C42 H42A 0.9900 .
C42 H42B 0.9900 .
C43 O4 1.378(6) .
C43 C44 1.388(8) .
C43 C48 1.388(8) .
C43 Cs1 3.321(5) .
C44 C45 1.395(8) .
C44 Cs1 3.690(6) .
C44 H44 0.9500 .
C45 C46 1.389(8) .
C45 H45 0.9500 .
C46 C47 1.377(8) .
C47 C48 1.385(8) .
C47 H47 0.9500 .
C48 Cs1 3.490(5) .
C48 H48 0.9500 .
C49 O5 1.189(8) .
C49 O6 1.346(8) .
C50 C51 1.485(13) .
C50 O6 1.500(9) .
C50 H50A 0.9900 .
C50 H50B 0.9900 .
C51 H51A 0.9800 .
C51 H51B 0.9800 .
C51 H51C 0.9800 .
C52 N5 1.365(9) .
C52 C53 1.374(10) .
C52 C71 1.503(10) .
C52 Cs2A 3.612(8) .
C52 Cs2 3.702(8) .
C53 C54 1.433(11) .
C53 Cs2A 3.468(10) .
C53 Cs2 3.703(9) .
C53 H53 0.9500 .
C54 C55 1.364(9) .
C54 Cs2A 3.526(9) .
C54 Cs2 3.676(9) .
C54 H54 0.9500 .
C55 N5 1.369(8) .
C55 C56 1.517(9) .
C55 Cs2 3.652(7) .
C55 Cs2A 3.691(8) .
C56 C57 1.496(10) .
C56 C77 1.540(9) .
C56 C76 1.560(9) .
C57 C58 1.353(10) .
C57 N8 1.388(8) .
C58 C59 1.401(11) .
C58 H58 0.9500 .
C59 C60 1.375(9) .
C59 H59 0.9500 .
C60 N8 1.379(8) .
C60 C61 1.501(9) .
C61 C62 1.518(9) .
C61 C97 1.522(9) .
C61 C75 1.543(9) .
C62 C63 1.369(9) .
C62 N7 1.378(8) .
C63 C64 1.416(9) .
C63 H63 0.9500 .
C64 C65 1.336(9) .
C64 Cs2 3.819(7) .
C64 H64 0.9500 .
C65 N7 1.366(9) .
C65 C66 1.534(9) .
C65 Cs2 3.682(7) .
C66 C67 1.514(11) .
C66 C74 1.534(12) .
C66 C73 1.550(12) .
C67 N6 1.350(9) .
C67 C68 1.368(10) .
C67 Cs2 3.559(7) .
C67 Cs2A 3.716(8) .
C68 C69 1.397(12) .
C68 Cs2A 3.781(9) .
C68 Cs2 3.799(8) .
C68 H68 0.9500 .
C69 C70 1.403(10) .
C69 Cs2A 3.675(8) .
C69 Cs2 3.817(8) .
C69 H69 0.9500 .
C70 N6 1.364(8) .
C70 C71 1.511(11) .
C70 Cs2A 3.588(7) .
C70 Cs2 3.629(7) .
C71 C72 1.527(10) .
C71 C78 1.545(10) .
C72 H72A 0.9800 .
C72 H72B 0.9800 .
C72 H72C 0.9800 .
C73 H73A 0.9800 .
C73 H73B 0.9800 .
C73 H73C 0.9800 .
C74 H74A 0.9800 .
C74 H74B 0.9800 .
C74 H74C 0.9800 .
C75 H75A 0.9800 .
C75 H75B 0.9800 .
C75 H75C 0.9800 .
C76 H76A 0.9800 .
C76 H76B 0.9800 .
C76 H76C 0.9800 .
C77 H77A 0.9800 .
C77 H77B 0.9800 .
C77 H77C 0.9800 .
C78 C79 1.377(10) .
C78 C83 1.381(10) .
C79 C80 1.387(10) .
C79 H79 0.9500 .
C80 C81 1.337(11) .
C80 H80 0.9500 .
C81 O7 1.402(9) .
C81 C82 1.405(11) .
C82 C83 1.408(11) .
C82 H82 0.9500 .
C83 H83 0.9500 .
C84 O7 1.434(10) .
C84 C85 1.516(12) .
C84 H84A 0.9900 .
C84 H84B 0.9900 .
C85 O8 1.423(10) .
C85 H85A 0.9900 .
C85 H85B 0.9900 .
C86 O8 1.363(9) .
C86 C87 1.381(11) .
C86 C91 1.403(12) .
C87 C88 1.400(12) .
C87 H87 0.9500 .
C88 C89 1.321(12) .
C88 C100 1.502(13) .
C89 C90 1.406(12) .
C89 H89 0.9500 .
C90 C91 1.390(10) .
C90 H90 0.9500 .
C91 O9 1.377(9) .
C92 O9 1.401(10) .
C92 C93 1.491(11) .
C92 H92A 0.9900 .
C92 H92B 0.9900 .
C93 O10 1.420(9) .
C93 H93A 0.9900 .
C93 H93B 0.9900 .
C94 O10 1.373(8) .
C94 C99 1.382(9) .
C94 C95 1.388(9) .
C95 C96 1.397(9) .
C95 H95 0.9500 .
C96 C97 1.406(9) .
C96 H96 0.9500 .
C97 C98 1.409(10) .
C98 C99 1.374(10) .
C98 H98 0.9500 .
C99 H99 0.9500 .
C100 O11 1.173(12) .
C100 O12 1.380(11) .
C101 C102 1.438(14) .
C101 O12 1.503(11) .
C101 H10A 0.9900 .
C101 H10B 0.9900 .
C102 H10C 0.9800 .
C102 H10D 0.9800 .
C102 H10E 0.9800 .
N1 H1 0.8800 .
N2 H2A 0.8800 .
N3 Cs2A 3.462(6) 1_556
N3 Cs2 3.751(5) 1_556
N3 H3A 0.8800 .
N4 Cs2A 3.664(6) 1_556
N4 Cs2 3.775(5) 1_556
N4 H4 0.8800 .
N5 Cs2 3.622(6) .
N5 Cs2A 3.694(7) .
N5 H5 0.8800 .
N6 Cs2 3.414(6) .
N6 Cs2A 3.562(6) .
N6 H6 0.8800 .
N7 Cs2 3.742(6) .
N7 H7A 0.8800 .
N8 Cs2 3.775(6) .
N8 H8A 0.8800 .
O1 Cs1 3.338(4) .
O2 Cs1 3.784(4) .
O1W Cs1 3.009(7) .
O4 Cs1 3.536(4) .
O5 Cs1 3.026(5) 4_575
F1 Cs1 2.840(3) .
Cs2 Cs2A 0.513(5) .
O1A C1A 1.261(9) .
O2A C1A 1.258(9) .
C1A C2A 1.510(9) .

loop_
_geom_hbond_atom_site_label_D
_geom_hbond_atom_site_label_H
_geom_hbond_atom_site_label_A
_geom_hbond_distance_DH
_geom_hbond_distance_HA
_geom_hbond_distance_DA
_geom_hbond_angle_DHA
N1 H1 F1 0.88 1.96 2.830(6) 170.3
N2 H2A F1 0.88 1.90 2.772(5) 171.0
N3 H3A F1 0.88 1.86 2.728(5) 170.8
N4 H4 F1 0.88 1.87 2.725(5) 162.3
N5 H5 O2W 0.88 1.97 2.767(7) 149.5
N5 H5 O1A 0.88 2.15 3.007(18) 165.0
N6 H6 O2W 0.88 1.94 2.800(8) 166.1
N6 H6 O2A 0.88 2.09 2.904(18) 152.5
N7 H7A O2W 0.88 2.01 2.805(8) 149.0
N7 H7A O2A 0.88 1.96 2.816(19) 162.5
N8 H8A O2W 0.88 1.89 2.769(7) 175.2
N8 H8A O1A 0.88 2.27 3.000(19) 140.9

loop_
_geom_torsion_atom_site_label_1
_geom_torsion_atom_site_label_2
_geom_torsion_atom_site_label_3
_geom_torsion_atom_site_label_4
_geom_torsion
_geom_torsion_site_symmetry_1
_geom_torsion_site_symmetry_4
N1 C1 C2 C3 0.0(6) . .
C20 C1 C2 C3 169.2(6) . .
C1 C2 C3 C4 0.1(6) . .
C2 C3 C4 N1 -0.2(6) . .
C2 C3 C4 C5 -172.6(6) . .
C3 C4 C5 C6 -123.3(7) . .
N1 C4 C5 C6 65.1(6) . .
C3 C4 C5 C27 114.8(7) . .
N1 C4 C5 C27 -56.8(7) . .
C3 C4 C5 C21 -4.2(9) . .
N1 C4 C5 C21 -175.8(5) . .
C4 C5 C6 C7 108.8(7) . .
C27 C5 C6 C7 -129.1(7) . .
C21 C5 C6 C7 -10.8(9) . .
C4 C5 C6 N2 -74.3(7) . .
C27 C5 C6 N2 47.8(7) . .
C21 C5 C6 N2 166.1(5) . .
N2 C6 C7 C8 -1.6(7) . .
C5 C6 C7 C8 175.5(6) . .
C6 C7 C8 C9 0.8(8) . .
C7 C8 C9 N2 0.3(7) . .
C7 C8 C9 C10 -170.6(6) . .
C8 C9 C10 C22 0.3(9) . .
N2 C9 C10 C22 -169.5(5) . .
C8 C9 C10 C11 -120.8(7) . .
N2 C9 C10 C11 69.3(7) . .
C8 C9 C10 C23 118.9(7) . .
N2 C9 C10 C23 -51.0(7) . .
C9 C10 C11 C12 118.8(7) . .
C22 C10 C11 C12 -2.3(9) . .
C23 C10 C11 C12 -120.2(7) . .
C9 C10 C11 N3 -67.4(7) . .
C22 C10 C11 N3 171.5(6) . .
C23 C10 C11 N3 53.6(7) . .
C9 C10 C11 Cs2A 16.1(5) . 1_556
C22 C10 C11 Cs2A -105.0(5) . 1_556
C23 C10 C11 Cs2A 137.1(4) . 1_556
N3 C11 C12 C13 -0.4(7) . .
C10 C11 C12 C13 174.0(6) . .
Cs2A C11 C12 C13 -70.7(4) 1_556 .
N3 C11 C12 Cs2A 70.3(4) . 1_556
C10 C11 C12 Cs2A -115.3(7) . 1_556
N3 C11 C12 Cs2 67.5(4) . 1_556
C10 C11 C12 Cs2 -118.1(6) . 1_556
Cs2A C11 C12 Cs2 -2.79(11) 1_556 1_556
C11 C12 C13 C14 0.1(7) . .
Cs2A C12 C13 C14 -68.6(4) 1_556 .
Cs2 C12 C13 C14 -73.8(4) 1_556 .
C11 C12 C13 Cs2A 68.7(4) . 1_556
Cs2 C12 C13 Cs2A -5.27(10) 1_556 1_556
C11 C12 C13 Cs2 74.0(5) . 1_556
Cs2A C12 C13 Cs2 5.27(10) 1_556 1_556
C12 C13 C14 N3 0.2(6) . .
Cs2A C13 C14 N3 -73.7(4) 1_556 .
Cs2 C13 C14 N3 -81.3(4) 1_556 .
C12 C13 C14 C15 -179.7(6) . .
Cs2A C13 C14 C15 106.5(6) 1_556 .
Cs2 C13 C14 C15 98.8(6) 1_556 .
C12 C13 C14 Cs2A 73.9(4) . 1_556
Cs2 C13 C14 Cs2A -7.65(9) 1_556 1_556
C12 C13 C14 Cs2 81.5(4) . 1_556
Cs2A C13 C14 Cs2 7.65(9) 1_556 1_556
N3 C14 C15 C16 68.5(6) . .
C13 C14 C15 C16 -111.7(6) . .
Cs2A C14 C15 C16 -14.4(4) 1_556 .
Cs2 C14 C15 C16 -21.5(4) 1_556 .
N3 C14 C15 C24 -172.6(5) . .
C13 C14 C15 C24 7.3(8) . .
Cs2A C14 C15 C24 104.5(4) 1_556 .
Cs2 C14 C15 C24 97.4(4) 1_556 .
N3 C14 C15 C46 -54.6(7) . .
C13 C14 C15 C46 125.2(6) . .
Cs2A C14 C15 C46 -137.5(3) 1_556 .
Cs2 C14 C15 C46 -144.6(3) 1_556 .
C14 C15 C16 N4 -73.7(6) . .
C24 C15 C16 N4 167.2(5) . .
C46 C15 C16 N4 49.0(6) . .
C14 C15 C16 C17 108.4(6) . .
C24 C15 C16 C17 -10.8(8) . .
C46 C15 C16 C17 -128.9(6) . .
C14 C15 C16 Cs2 22.1(4) . 1_556
C24 C15 C16 Cs2 -97.0(4) . 1_556
C46 C15 C16 Cs2 144.8(3) . 1_556
C14 C15 C16 Cs2A 13.9(4) . 1_556
C24 C15 C16 Cs2A -105.2(4) . 1_556
C46 C15 C16 Cs2A 136.6(3) . 1_556
N4 C16 C17 C18 1.6(6) . .
C15 C16 C17 C18 179.8(5) . .
Cs2 C16 C17 C18 -82.2(5) 1_556 .
Cs2A C16 C17 C18 -78.3(5) 1_556 .
N4 C16 C17 Cs2 83.7(4) . 1_556
C15 C16 C17 Cs2 -98.1(6) . 1_556
Cs2A C16 C17 Cs2 3.91(12) 1_556 1_556
N4 C16 C17 Cs2A 79.8(4) . 1_556
C15 C16 C17 Cs2A -102.0(6) . 1_556
Cs2 C16 C17 Cs2A -3.91(12) 1_556 1_556
C16 C17 C18 C19 -2.1(7) . .
Cs2 C17 C18 C19 -79.6(5) 1_556 .
Cs2A C17 C18 C19 -72.3(5) 1_556 .
C16 C17 C18 Cs2 77.5(4) . 1_556
Cs2A C17 C18 Cs2 7.33(8) 1_556 1_556
C16 C17 C18 Cs2A 70.2(4) . 1_556
Cs2 C17 C18 Cs2A -7.33(8) 1_556 1_556
C17 C18 C19 N4 1.7(7) . .
Cs2 C18 C19 N4 -68.0(4) 1_556 .
Cs2A C18 C19 N4 -67.6(4) 1_556 .
C17 C18 C19 C20 -171.0(6) . .
Cs2 C18 C19 C20 119.2(6) 1_556 .
Cs2A C18 C19 C20 119.7(6) 1_556 .
C17 C18 C19 Cs2A 69.3(5) . 1_556
Cs2 C18 C19 Cs2A -0.48(12) 1_556 1_556
C17 C18 C19 Cs2 69.8(5) . 1_556
Cs2A C18 C19 Cs2 0.48(12) 1_556 1_556
C2 C1 C20 C26 -103.9(7) . .
N1 C1 C20 C26 63.9(7) . .
C2 C1 C20 C19 133.9(6) . .
N1 C1 C20 C19 -58.3(7) . .
C2 C1 C20 C25 12.8(8) . .
N1 C1 C20 C25 -179.4(5) . .
C18 C19 C20 C1 -115.4(7) . .
N4 C19 C20 C1 72.9(7) . .
Cs2A C19 C20 C1 -12.7(6) 1_556 .
Cs2 C19 C20 C1 -19.8(6) 1_556 .
C18 C19 C20 C26 123.3(7) . .
N4 C19 C20 C26 -48.4(7) . .
Cs2A C19 C20 C26 -134.0(4) 1_556 .
Cs2 C19 C20 C26 -141.1(4) 1_556 .
C18 C19 C20 C25 5.6(9) . .
N4 C19 C20 C25 -166.1(5) . .
Cs2A C19 C20 C25 108.3(5) 1_556 .
Cs2 C19 C20 C25 101.1(5) 1_556 .
C4 C5 C27 C32 -24.6(7) . .
C6 C5 C27 C32 -147.2(5) . .
C21 C5 C27 C32 94.7(6) . .
C4 C5 C27 C28 152.9(5) . .
C6 C5 C27 C28 30.2(7) . .
C21 C5 C27 C28 -87.8(7) . .
C32 C27 C28 C29 3.9(8) . .
C5 C27 C28 C29 -173.6(5) . .
C27 C28 C29 C30 -0.3(8) . .
C27 C28 C29 Cs1 65.4(6) . .
C28 C29 C30 O1 173.9(5) . .
Cs1 C29 C30 O1 79.4(5) . .
C28 C29 C30 C31 -3.5(8) . .
Cs1 C29 C30 C31 -98.1(5) . .
C28 C29 C30 Cs1 94.6(5) . .
C29 C30 C31 C32 3.7(8) . .
O1 C30 C31 C32 -174.0(5) . .
Cs1 C30 C31 C32 -97.5(5) . .
C29 C30 C31 Cs1 101.2(5) . .
O1 C30 C31 Cs1 -76.5(4) . .
C28 C27 C32 C31 -3.8(8) . .
C5 C27 C32 C31 173.7(5) . .
C30 C31 C32 C27 0.1(8) . .
Cs1 C31 C32 C27 -71.0(6) . .
O1 C33 C34 O2 78.9(6) . .
Cs1 C33 C34 O2 16.6(6) . .
O2 C35 C36 C37 -177.0(6) . .
C40 C35 C36 C37 -0.2(9) . .
C35 C36 C37 C38 -0.8(9) . .
C36 C37 C38 C39 1.1(9) . .
C36 C37 C38 C49 179.3(6) . .
C37 C38 C39 C40 -0.4(9) . .
C49 C38 C39 C40 -178.8(5) . .
C38 C39 C40 O3 179.0(5) . .
C38 C39 C40 C35 -0.5(9) . .
O2 C35 C40 C39 178.0(5) . .
C36 C35 C40 C39 0.8(9) . .
O2 C35 C40 O3 -1.6(8) . .
C36 C35 C40 O3 -178.8(5) . .
O3 C41 C42 O4 -72.6(6) . .
O4 C43 C44 C45 -172.8(5) . .
C48 C43 C44 C45 3.7(8) . .
Cs1 C43 C44 C45 -83.1(5) . .
O4 C43 C44 Cs1 -89.7(5) . .
C48 C43 C44 Cs1 86.8(5) . .
C43 C44 C45 C46 -0.6(9) . .
Cs1 C44 C45 C46 -64.4(6) . .
C44 C45 C46 C47 -3.0(8) . .
C44 C45 C46 C15 -179.4(5) . .
C14 C15 C46 C47 148.3(5) . .
C16 C15 C46 C47 26.0(7) . .
C24 C15 C46 C47 -92.9(6) . .
C14 C15 C46 C45 -35.5(7) . .
C16 C15 C46 C45 -157.8(5) . .
C24 C15 C46 C45 83.4(6) . .
C45 C46 C47 C48 3.5(8) . .
C15 C46 C47 C48 179.9(5) . .
C46 C47 C48 C43 -0.4(8) . .
C46 C47 C48 Cs1 72.9(5) . .
O4 C43 C48 C47 173.6(5) . .
C44 C43 C48 C47 -3.2(8) . .
Cs1 C43 C48 C47 88.8(5) . .
O4 C43 C48 Cs1 84.8(4) . .
C44 C43 C48 Cs1 -92.0(5) . .
C37 C38 C49 O5 171.3(7) . .
C39 C38 C49 O5 -10.5(10) . .
C37 C38 C49 O6 -8.8(9) . .
C39 C38 C49 O6 169.4(5) . .
N5 C52 C53 C54 -1.9(9) . .
C71 C52 C53 C54 -174.9(7) . .
Cs2A C52 C53 C54 -78.3(6) . .
Cs2 C52 C53 C54 -73.5(6) . .
N5 C52 C53 Cs2A 76.4(5) . .
C71 C52 C53 Cs2A -96.6(8) . .
Cs2 C52 C53 Cs2A 4.86(12) . .
N5 C52 C53 Cs2 71.6(5) . .
C71 C52 C53 Cs2 -101.5(8) . .
Cs2A C52 C53 Cs2 -4.86(12) . .
C52 C53 C54 C55 0.3(10) . .
Cs2A C53 C54 C55 -81.1(6) . .
Cs2 C53 C54 C55 -74.2(6) . .
C52 C53 C54 Cs2A 81.4(6) . .
Cs2 C53 C54 Cs2A 6.90(9) . .
C52 C53 C54 Cs2 74.5(6) . .
Cs2A C53 C54 Cs2 -6.90(9) . .
C53 C54 C55 N5 1.3(9) . .
Cs2A C54 C55 N5 -72.5(5) . .
Cs2 C54 C55 N5 -74.0(5) . .
C53 C54 C55 C56 -173.0(7) . .
Cs2A C54 C55 C56 113.1(7) . .
Cs2 C54 C55 C56 111.7(7) . .
C53 C54 C55 Cs2 75.3(6) . .
Cs2A C54 C55 Cs2 1.43(12) . .
C53 C54 C55 Cs2A 73.9(6) . .
Cs2 C54 C55 Cs2A -1.43(12) . .
C54 C55 C56 C57 -109.1(8) . .
N5 C55 C56 C57 77.2(8) . .
Cs2 C55 C56 C57 -12.4(6) . .
Cs2A C55 C56 C57 -18.3(6) . .
C54 C55 C56 C77 127.4(8) . .
N5 C55 C56 C77 -46.3(9) . .
Cs2 C55 C56 C77 -135.9(5) . .
Cs2A C55 C56 C77 -141.7(5) . .
C54 C55 C56 C76 9.6(11) . .
N5 C55 C56 C76 -164.0(6) . .
Cs2 C55 C56 C76 106.4(5) . .
Cs2A C55 C56 C76 100.5(6) . .
C55 C56 C57 C58 128.6(7) . .
C77 C56 C57 C58 -108.3(8) . .
C76 C56 C57 C58 10.7(9) . .
C55 C56 C57 N8 -57.4(8) . .
C77 C56 C57 N8 65.7(8) . .
C76 C56 C57 N8 -175.3(6) . .
N8 C57 C58 C59 -0.1(7) . .
C56 C57 C58 C59 174.6(6) . .
C57 C58 C59 C60 0.0(8) . .
C58 C59 C60 N8 0.1(7) . .
C58 C59 C60 C61 -178.4(6) . .
C59 C60 C61 C62 -117.1(7) . .
N8 C60 C61 C62 64.5(7) . .
C59 C60 C61 C97 120.0(7) . .
N8 C60 C61 C97 -58.4(8) . .
C59 C60 C61 C75 0.9(10) . .
N8 C60 C61 C75 -177.5(6) . .
C60 C61 C62 C63 97.7(8) . .
C97 C61 C62 C63 -138.5(7) . .
C75 C61 C62 C63 -19.7(10) . .
C60 C61 C62 N7 -83.5(7) . .
C97 C61 C62 N7 40.2(8) . .
C75 C61 C62 N7 159.0(6) . .
N7 C62 C63 C64 -0.9(7) . .
C61 C62 C63 C64 178.0(6) . .
C62 C63 C64 C65 -0.1(7) . .
C62 C63 C64 Cs2 71.9(5) . .
C63 C64 C65 N7 1.1(7) . .
Cs2 C64 C65 N7 -80.0(5) . .
C63 C64 C65 C66 -177.7(7) . .
Cs2 C64 C65 C66 101.2(8) . .
C63 C64 C65 Cs2 81.1(5) . .
C64 C65 C66 C67 -104.0(9) . .
N7 C65 C66 C67 77.3(8) . .
Cs2 C65 C66 C67 -9.8(6) . .
C64 C65 C66 C74 134.9(8) . .
N7 C65 C66 C74 -43.8(9) . .
Cs2 C65 C66 C74 -130.9(6) . .
C64 C65 C66 C73 14.1(11) . .
N7 C65 C66 C73 -164.5(7) . .
Cs2 C65 C66 C73 108.3(6) . .
C74 C66 C67 N6 52.1(9) . .
C65 C66 C67 N6 -69.7(8) . .
C73 C66 C67 N6 172.8(7) . .
C74 C66 C67 C68 -123.6(9) . .
C65 C66 C67 C68 114.6(8) . .
C73 C66 C67 C68 -2.9(11) . .
C74 C66 C67 Cs2 132.1(5) . .
C65 C66 C67 Cs2 10.4(7) . .
C73 C66 C67 Cs2 -107.1(6) . .
C74 C66 C67 Cs2A 136.1(5) . .
C65 C66 C67 Cs2A 14.3(7) . .
C73 C66 C67 Cs2A -103.2(6) . .
N6 C67 C68 C69 -0.2(8) . .
C66 C67 C68 C69 176.0(7) . .
Cs2 C67 C68 C69 -71.9(6) . .
Cs2A C67 C68 C69 -69.3(5) . .
N6 C67 C68 Cs2A 69.2(5) . .
C66 C67 C68 Cs2A -114.7(7) . .
Cs2 C67 C68 Cs2A -2.60(13) . .
N6 C67 C68 Cs2 71.8(5) . .
C66 C67 C68 Cs2 -112.1(7) . .
Cs2A C67 C68 Cs2 2.60(13) . .
C67 C68 C69 C70 -1.8(8) . .
Cs2A C68 C69 C70 -72.4(5) . .
Cs2 C68 C69 C70 -66.4(5) . .
C67 C68 C69 Cs2A 70.6(5) . .
Cs2 C68 C69 Cs2A 5.94(10) . .
C67 C68 C69 Cs2 64.7(5) . .
Cs2A C68 C69 Cs2 -5.94(10) . .
C68 C69 C70 N6 3.0(8) . .
Cs2A C69 C70 N6 -75.2(4) . .
Cs2 C69 C70 N6 -68.3(4) . .
C68 C69 C70 C71 -176.4(7) . .
Cs2A C69 C70 C71 105.5(7) . .
Cs2 C69 C70 C71 112.4(7) . .
C68 C69 C70 Cs2A 78.1(5) . .
Cs2 C69 C70 Cs2A 6.86(10) . .
C68 C69 C70 Cs2 71.2(5) . .
Cs2A C69 C70 Cs2 -6.86(10) . .
N5 C52 C71 C70 -80.9(8) . .
C53 C52 C71 C70 91.2(9) . .
Cs2A C52 C71 C70 10.5(6) . .
Cs2 C52 C71 C70 2.3(6) . .
N5 C52 C71 C72 158.7(7) . .
C53 C52 C71 C72 -29.3(11) . .
Cs2A C52 C71 C72 -110.0(6) . .
Cs2 C52 C71 C72 -118.2(6) . .
N5 C52 C71 C78 37.9(9) . .
C53 C52 C71 C78 -150.1(8) . .
Cs2A C52 C71 C78 129.3(5) . .
Cs2 C52 C71 C78 121.0(5) . .
N6 C70 C71 C52 75.4(8) . .
C69 C70 C71 C52 -105.4(8) . .
Cs2A C70 C71 C52 -10.6(6) . .
Cs2 C70 C71 C52 -2.4(6) . .
N6 C70 C71 C72 -164.3(6) . .
C69 C70 C71 C72 14.9(10) . .
Cs2A C70 C71 C72 109.7(5) . .
Cs2 C70 C71 C72 117.9(5) . .
N6 C70 C71 C78 -47.0(8) . .
C69 C70 C71 C78 132.2(8) . .
Cs2A C70 C71 C78 -133.0(4) . .
Cs2 C70 C71 C78 -124.7(4) . .
C52 C71 C78 C79 -153.1(6) . .
C70 C71 C78 C79 -34.8(8) . .
C72 C71 C78 C79 84.5(8) . .
C52 C71 C78 C83 26.1(9) . .
C70 C71 C78 C83 144.5(6) . .
C72 C71 C78 C83 -96.2(8) . .
C83 C78 C79 C80 -5.6(10) . .
C71 C78 C79 C80 173.8(6) . .
C78 C79 C80 C81 1.2(10) . .
C79 C80 C81 O7 -174.9(6) . .
C79 C80 C81 C82 2.7(10) . .
C80 C81 C82 C83 -2.2(10) . .
O7 C81 C82 C83 175.6(6) . .
C79 C78 C83 C82 6.0(9) . .
C71 C78 C83 C82 -173.3(6) . .
C81 C82 C83 C78 -2.3(10) . .
O7 C84 C85 O8 -72.0(9) . .
O8 C86 C87 C88 178.6(7) . .
C91 C86 C87 C88 -0.3(11) . .
C86 C87 C88 C89 0.5(12) . .
C86 C87 C88 C100 -177.0(8) . .
C87 C88 C89 C90 -0.1(13) . .
C100 C88 C89 C90 177.2(8) . .
C88 C89 C90 C91 -0.4(11) . .
C89 C90 C91 O9 -177.7(7) . .
C89 C90 C91 C86 0.6(11) . .
O8 C86 C91 O9 -0.8(9) . .
C87 C86 C91 O9 178.2(7) . .
O8 C86 C91 C90 -179.2(6) . .
C87 C86 C91 C90 -0.2(11) . .
O9 C92 C93 O10 -74.5(8) . .
O10 C94 C95 C96 -174.6(6) . .
C99 C94 C95 C96 4.4(9) . .
C94 C95 C96 C97 -1.8(9) . .
C95 C96 C97 C98 -1.5(9) . .
C95 C96 C97 C61 -180.0(6) . .
C60 C61 C97 C96 -17.9(8) . .
C62 C61 C97 C96 -140.2(6) . .
C75 C61 C97 C96 100.8(7) . .
C60 C61 C97 C98 163.7(6) . .
C62 C61 C97 C98 41.4(8) . .
C75 C61 C97 C98 -77.6(7) . .
C96 C97 C98 C99 2.2(9) . .
C61 C97 C98 C99 -179.3(6) . .
C97 C98 C99 C94 0.4(10) . .
O10 C94 C99 C98 175.4(6) . .
C95 C94 C99 C98 -3.7(10) . .
C89 C88 C100 O11 -178.7(11) . .
C87 C88 C100 O11 -1.3(15) . .
C89 C88 C100 O12 2.6(12) . .
C87 C88 C100 O12 -179.9(7) . .
C2 C1 N1 C4 -0.2(6) . .
C20 C1 N1 C4 -170.7(5) . .
C3 C4 N1 C1 0.2(6) . .
C5 C4 N1 C1 173.7(5) . .
C7 C6 N2 C9 1.8(7) . .
C5 C6 N2 C9 -175.7(5) . .
C8 C9 N2 C6 -1.3(7) . .
C10 C9 N2 C6 170.7(5) . .
C13 C14 N3 C11 -0.4(6) . .
C15 C14 N3 C11 179.4(5) . .
Cs2A C14 N3 C11 -80.8(4) 1_556 .
Cs2 C14 N3 C11 -80.8(4) 1_556 .
C13 C14 N3 Cs2A 80.3(4) . 1_556
C15 C14 N3 Cs2A -99.8(5) . 1_556
Cs2 C14 N3 Cs2A 0.01(12) 1_556 1_556
C13 C14 N3 Cs2 80.3(4) . 1_556
C15 C14 N3 Cs2 -99.8(5) . 1_556
Cs2A C14 N3 Cs2 -0.01(12) 1_556 1_556
C12 C11 N3 C14 0.5(7) . .
C10 C11 N3 C14 -174.5(5) . .
Cs2A C11 N3 C14 78.8(4) 1_556 .
C12 C11 N3 Cs2A -78.2(5) . 1_556
C10 C11 N3 Cs2A 106.7(5) . 1_556
C12 C11 N3 Cs2 -71.9(4) . 1_556
C10 C11 N3 Cs2 113.0(5) . 1_556
Cs2A C11 N3 Cs2 6.30(10) 1_556 1_556
C18 C19 N4 C16 -0.7(6) . .
C20 C19 N4 C16 172.7(5) . .
Cs2A C19 N4 C16 -74.7(4) 1_556 .
Cs2 C19 N4 C16 -67.5(3) 1_556 .
C18 C19 N4 Cs2A 73.9(4) . 1_556
C20 C19 N4 Cs2A -112.6(5) . 1_556
Cs2 C19 N4 Cs2A 7.15(9) 1_556 1_556
C18 C19 N4 Cs2 66.8(4) . 1_556
C20 C19 N4 Cs2 -119.8(5) . 1_556
Cs2A C19 N4 Cs2 -7.15(9) 1_556 1_556
C17 C16 N4 C19 -0.5(6) . .
C15 C16 N4 C19 -178.9(5) . .
Cs2 C16 N4 C19 76.4(4) 1_556 .
Cs2A C16 N4 C19 82.1(4) 1_556 .
C17 C16 N4 Cs2A -82.7(4) . 1_556
C15 C16 N4 Cs2A 98.9(5) . 1_556
Cs2 C16 N4 Cs2A -5.71(10) 1_556 1_556
C17 C16 N4 Cs2 -77.0(4) . 1_556
C15 C16 N4 Cs2 104.6(5) . 1_556
Cs2A C16 N4 Cs2 5.71(10) 1_556 1_556
C53 C52 N5 C55 2.8(8) . .
C71 C52 N5 C55 176.4(6) . .
Cs2A C52 N5 C55 72.4(5) . .
Cs2 C52 N5 C55 76.8(5) . .
C53 C52 N5 Cs2 -74.0(6) . .
C71 C52 N5 Cs2 99.7(7) . .
Cs2A C52 N5 Cs2 -4.36(11) . .
C53 C52 N5 Cs2A -69.6(6) . .
C71 C52 N5 Cs2A 104.0(7) . .
Cs2 C52 N5 Cs2A 4.36(11) . .
C54 C55 N5 C52 -2.6(8) . .
C56 C55 N5 C52 172.4(6) . .
Cs2 C55 N5 C52 -78.2(5) . .
Cs2A C55 N5 C52 -70.2(5) . .
C54 C55 N5 Cs2 75.6(5) . .
C56 C55 N5 Cs2 -109.4(6) . .
Cs2A C55 N5 Cs2 8.00(8) . .
C54 C55 N5 Cs2A 67.6(5) . .
C56 C55 N5 Cs2A -117.4(6) . .
Cs2 C55 N5 Cs2A -8.00(8) . .
C68 C67 N6 C70 2.1(8) . .
C66 C67 N6 C70 -174.4(6) . .
Cs2 C67 N6 C70 85.7(4) . .
Cs2A C67 N6 C70 77.7(4) . .
C68 C67 N6 Cs2 -83.6(5) . .
C66 C67 N6 Cs2 99.8(6) . .
Cs2A C67 N6 Cs2 -8.06(8) . .
C68 C67 N6 Cs2A -75.6(5) . .
C66 C67 N6 Cs2A 107.9(6) . .
Cs2 C67 N6 Cs2A 8.06(8) . .
C69 C70 N6 C67 -3.1(7) . .
C71 C70 N6 C67 176.3(6) . .
Cs2A C70 N6 C67 -81.6(5) . .
Cs2 C70 N6 C67 -83.7(5) . .
C69 C70 N6 Cs2 80.6(5) . .
C71 C70 N6 Cs2 -100.0(6) . .
Cs2A C70 N6 Cs2 2.17(13) . .
C69 C70 N6 Cs2A 78.4(5) . .
C71 C70 N6 Cs2A -102.2(6) . .
Cs2 C70 N6 Cs2A -2.17(13) . .
C64 C65 N7 C62 -1.7(7) . .
C66 C65 N7 C62 177.3(6) . .
Cs2 C65 N7 C62 -84.3(5) . .
C64 C65 N7 Cs2 82.6(5) . .
C66 C65 N7 Cs2 -98.4(6) . .
C63 C62 N7 C65 1.6(7) . .
C61 C62 N7 C65 -177.5(6) . .
C63 C62 N7 Cs2 -74.2(4) . .
C61 C62 N7 Cs2 106.7(5) . .
C59 C60 N8 C57 -0.2(7) . .
C61 C60 N8 C57 178.5(5) . .
C59 C60 N8 Cs2 95.9(5) . .
C61 C60 N8 Cs2 -85.4(6) . .
C58 C57 N8 C60 0.2(7) . .
C56 C57 N8 C60 -175.1(5) . .
C58 C57 N8 Cs2 -102.1(5) . .
C56 C57 N8 Cs2 82.5(5) . .
C29 C30 O1 C33 3.3(7) . .
C31 C30 O1 C33 -179.1(5) . .
Cs1 C30 O1 C33 94.1(4) . .
C29 C30 O1 Cs1 -90.8(5) . .
C31 C30 O1 Cs1 86.8(4) . .
C34 C33 O1 C30 -179.8(4) . .
Cs1 C33 O1 C30 -82.4(4) . .
C34 C33 O1 Cs1 -97.4(4) . .
C40 C35 O2 C34 -170.0(5) . .
C36 C35 O2 C34 7.0(9) . .
C40 C35 O2 Cs1 30.0(8) . .
C36 C35 O2 Cs1 -152.9(5) . .
C33 C34 O2 C35 178.0(5) . .
C33 C34 O2 Cs1 -17.0(6) . .
C39 C40 O3 C41 -8.1(8) . .
C35 C40 O3 C41 171.5(5) . .
C42 C41 O3 C40 -174.8(5) . .
C44 C43 O4 C42 -4.5(7) . .
C48 C43 O4 C42 178.9(5) . .
Cs1 C43 O4 C42 -97.7(4) . .
C44 C43 O4 Cs1 93.2(5) . .
C48 C43 O4 Cs1 -83.4(4) . .
C41 C42 O4 C43 168.2(4) . .
C41 C42 O4 Cs1 93.0(4) . .
O6 C49 O5 Cs1 -4.6(16) . 4_575
C38 C49 O5 Cs1 175.3(7) . 4_575
O5 C49 O6 C50 4.6(10) . .
C38 C49 O6 C50 -175.3(6) . .
C51 C50 O6 C49 174.1(8) . .
C80 C81 O7 C84 1.4(10) . .
C82 C81 O7 C84 -176.3(6) . .
C85 C84 O7 C81 179.5(6) . .
C87 C86 O8 C85 8.0(11) . .
C91 C86 O8 C85 -173.0(7) . .
C84 C85 O8 C86 -176.6(6) . .
C90 C91 O9 C92 -1.0(10) . .
C86 C91 O9 C92 -179.4(7) . .
C93 C92 O9 C91 -174.1(6) . .
C99 C94 O10 C93 -179.4(6) . .
C95 C94 O10 C93 -0.3(9) . .
C92 C93 O10 C94 167.8(6) . .
O11 C100 O12 C101 1.3(15) . .
C88 C100 O12 C101 179.9(8) . .
C102 C101 O12 C100 169.3(9) . .
N6 Cs2 Cs2A N3 -119.2(5) . 1_554
C67 Cs2 Cs2A N3 -96.4(6) . 1_554
C17 Cs2 Cs2A N3 48.7(8) 1_554 1_554
C16 Cs2 Cs2A N3 37.6(6) 1_554 1_554
N5 Cs2 Cs2A N3 -175.6(4) . 1_554
C70 Cs2 Cs2A N3 -125.0(6) . 1_554
C14 Cs2 Cs2A N3 0.0(4) 1_554 1_554
C55 Cs2 Cs2A N3 163.0(5) . 1_554
C54 Cs2 Cs2A N3 159.2(8) . 1_554
C65 Cs2 Cs2A N3 -74.4(12) . 1_554
C52 Cs2 Cs2A N3 -164.1(7) . 1_554
N6 Cs2 Cs2A C53 59.3(6) . .
C67 Cs2 Cs2A C53 82.1(6) . .
C17 Cs2 Cs2A C53 -132.8(3) 1_554 .
C16 Cs2 Cs2A C53 -143.8(4) 1_554 .
N5 Cs2 Cs2A C53 2.9(5) . .
C70 Cs2 Cs2A C53 53.5(4) . .
C14 Cs2 Cs2A C53 178.5(6) 1_554 .
C55 Cs2 Cs2A C53 -18.5(5) . .
C54 Cs2 Cs2A C53 -22.3(3) . .
C65 Cs2 Cs2A C53 104.1(11) . .
C52 Cs2 Cs2A C53 14.5(3) . .
N6 Cs2 Cs2A C54 81.6(4) . .
C67 Cs2 Cs2A C54 104.4(4) . .
C17 Cs2 Cs2A C54 -110.5(4) 1_554 .
C16 Cs2 Cs2A C54 -121.5(3) 1_554 .
N5 Cs2 Cs2A C54 25.2(4) . .
C70 Cs2 Cs2A C54 75.8(3) . .
C14 Cs2 Cs2A C54 -159.1(4) 1_554 .
C55 Cs2 Cs2A C54 3.8(3) . .
C65 Cs2 Cs2A C54 126.4(9) . .
C52 Cs2 Cs2A C54 36.8(2) . .
N6 Cs2 Cs2A C14 -119.2(2) . 1_554
C67 Cs2 Cs2A C14 -96.5(3) . 1_554
C17 Cs2 Cs2A C14 48.6(5) 1_554 1_554
C16 Cs2 Cs2A C14 37.6(2) 1_554 1_554
N5 Cs2 Cs2A C14 -175.63(14) . 1_554
C70 Cs2 Cs2A C14 -125.0(3) . 1_554
C55 Cs2 Cs2A C14 162.99(18) . 1_554
C54 Cs2 Cs2A C14 159.1(4) . 1_554
C65 Cs2 Cs2A C14 -74.5(11) . 1_554
C52 Cs2 Cs2A C14 -164.1(3) . 1_554
C67 Cs2 Cs2A N6 22.77(17) . .
C17 Cs2 Cs2A N6 167.9(6) 1_554 .
C16 Cs2 Cs2A N6 156.9(3) 1_554 .
N5 Cs2 Cs2A N6 -56.4(2) . .
C70 Cs2 Cs2A N6 -5.8(4) . .
C14 Cs2 Cs2A N6 119.2(2) 1_554 .
C55 Cs2 Cs2A N6 -77.8(3) . .
C54 Cs2 Cs2A N6 -81.6(4) . .
C65 Cs2 Cs2A N6 44.8(9) . .
C52 Cs2 Cs2A N6 -44.8(4) . .
N6 Cs2 Cs2A C70 5.8(4) . .
C67 Cs2 Cs2A C70 28.6(4) . .
C17 Cs2 Cs2A C70 173.7(3) 1_554 .
C16 Cs2 Cs2A C70 162.65(16) 1_554 .
N5 Cs2 Cs2A C70 -50.6(2) . .
C14 Cs2 Cs2A C70 125.0(3) 1_554 .
C55 Cs2 Cs2A C70 -71.98(19) . .
C54 Cs2 Cs2A C70 -75.8(3) . .
C65 Cs2 Cs2A C70 50.6(11) . .
C52 Cs2 Cs2A C70 -39.05(19) . .
N6 Cs2 Cs2A C11 -93.0(7) . 1_554
C67 Cs2 Cs2A C11 -70.2(8) . 1_554
C17 Cs2 Cs2A C11 74.9(8) 1_554 1_554
C16 Cs2 Cs2A C11 63.9(6) 1_554 1_554
N5 Cs2 Cs2A C11 -149.4(5) . 1_554
C70 Cs2 Cs2A C11 -98.7(7) . 1_554
C14 Cs2 Cs2A C11 26.3(5) 1_554 1_554
C55 Cs2 Cs2A C11 -170.7(6) . 1_554
C54 Cs2 Cs2A C11 -174.6(9) . 1_554
C65 Cs2 Cs2A C11 -48.2(15) . 1_554
C52 Cs2 Cs2A C11 -137.8(7) . 1_554
N6 Cs2 Cs2A C16 -156.9(3) . 1_554
C67 Cs2 Cs2A C16 -134.1(3) . 1_554
C17 Cs2 Cs2A C16 11.0(3) 1_554 1_554
N5 Cs2 Cs2A C16 146.74(18) . 1_554
C70 Cs2 Cs2A C16 -162.65(16) . 1_554
C14 Cs2 Cs2A C16 -37.6(2) 1_554 1_554
C55 Cs2 Cs2A C16 125.37(15) . 1_554
C54 Cs2 Cs2A C16 121.5(3) . 1_554
C65 Cs2 Cs2A C16 -112.1(11) . 1_554
C52 Cs2 Cs2A C16 158.30(19) . 1_554
N6 Cs2 Cs2A C52 44.8(4) . .
C67 Cs2 Cs2A C52 67.6(4) . .
C17 Cs2 Cs2A C52 -147.3(3) 1_554 .
C16 Cs2 Cs2A C52 -158.30(19) 1_554 .
N5 Cs2 Cs2A C52 -11.6(3) . .
C70 Cs2 Cs2A C52 39.05(19) . .
C14 Cs2 Cs2A C52 164.1(3) 1_554 .
C55 Cs2 Cs2A C52 -32.9(2) . .
C54 Cs2 Cs2A C52 -36.8(2) . .
C65 Cs2 Cs2A C52 89.6(11) . .
N6 Cs2 Cs2A N4 -172.06(13) . 1_554
C67 Cs2 Cs2A N4 -149.29(18) . 1_554
C17 Cs2 Cs2A N4 -4.2(5) 1_554 1_554
C16 Cs2 Cs2A N4 -15.2(3) 1_554 1_554
N5 Cs2 Cs2A N4 131.55(18) . 1_554
C70 Cs2 Cs2A N4 -177.9(3) . 1_554
C14 Cs2 Cs2A N4 -52.8(2) 1_554 1_554
C55 Cs2 Cs2A N4 110.2(2) . 1_554
C54 Cs2 Cs2A N4 106.3(4) . 1_554
C65 Cs2 Cs2A N4 -127.3(9) . 1_554
C52 Cs2 Cs2A N4 143.1(4) . 1_554
N6 Cs2 Cs2A C69 -13.3(5) . .
C67 Cs2 Cs2A C69 9.5(5) . .
C17 Cs2 Cs2A C69 154.6(2) 1_554 .
C16 Cs2 Cs2A C69 143.6(3) 1_554 .
N5 Cs2 Cs2A C69 -69.7(3) . .
C70 Cs2 Cs2A C69 -19.1(3) . .
C14 Cs2 Cs2A C69 106.0(4) 1_554 .
C55 Cs2 Cs2A C69 -91.0(3) . .
C54 Cs2 Cs2A C69 -94.9(4) . .
C65 Cs2 Cs2A C69 31.5(13) . .
C52 Cs2 Cs2A C69 -58.1(3) . .
